data_7707709
loop_
_publ_author_name
'Basak, Dipmalya'
'Mart\'i, Emma Reginc\'os'
'Murrie, Mark'
'Nemec, Ivan'
'Ray, Debashis'

_publ_section_title
;
 Solvent-induced structural transformation from heptanuclear to
 decanuclear [Co-Ln] coordination clusters: trapping of unique
 counteranion and understanding of aggregation pathways.
;
_journal_issue 27
_journal_name_full 'Dalton transactions (Cambridge, England : 2003)'
_journal_page_first 9574
_journal_page_last 9588
_journal_paper_doi 10.1039/d1dt01278a
_journal_volume 50
_journal_year 2021
_chemical_formula_moiety 'C81 H129 Co7 N4 O37 Tb3'
_chemical_formula_sum 'C81 H129 Co7 N4 O37 Tb3'
_chemical_formula_weight 2640.14
_space_group_crystal_system monoclinic
_space_group_IT_number 14
_space_group_name_Hall '-P 2yn'
_space_group_name_H-M_alt 'P 1 21/n 1'
_atom_sites_solution_hydrogens mixed
_audit_creation_method SHELXL-2014/7
_audit_update_record
;
2021-02-07 deposited with the CCDC.	2021-06-07 downloaded from the CCDC.
;
_cell_angle_alpha 90
_cell_angle_beta 113.214(3)
_cell_angle_gamma 90
_cell_formula_units_Z 4
_cell_length_a 17.9546(11)
_cell_length_b 38.827(2)
_cell_length_c 18.5890(12)
_cell_measurement_reflns_used 90447
_cell_measurement_temperature 293(2)
_cell_measurement_theta_max 25.099
_cell_measurement_theta_min 2.770
_cell_volume 11909.7(13)
_computing_cell_refinement 'Bruker SMART'
_computing_data_collection 'Bruker SMART'
_computing_data_reduction 'Bruker SAINT'
_computing_molecular_graphics Diamond
_computing_publication_material 'SHELXL-2014/7 (Sheldrick, 2014)'
_computing_structure_refinement 'SHELXL-2014/7 (Sheldrick, 2014)'
_computing_structure_solution 'SHELXS-2014/7 (Sheldrick, 2014)'
_diffrn_ambient_temperature 293(2)
_diffrn_measured_fraction_theta_full 0.987
_diffrn_measured_fraction_theta_max 0.987
_diffrn_measurement_device_type 'CCD area detector'
_diffrn_measurement_method 'phi and omega scans'
_diffrn_radiation_type MoK\a
_diffrn_radiation_wavelength 0.71073
_diffrn_reflns_av_R_equivalents 0.1431
_diffrn_reflns_av_unetI/netI 0.1195
_diffrn_reflns_Laue_measured_fraction_full 0.987
_diffrn_reflns_Laue_measured_fraction_max 0.987
_diffrn_reflns_limit_h_max 21
_diffrn_reflns_limit_h_min -21
_diffrn_reflns_limit_k_max 46
_diffrn_reflns_limit_k_min -44
_diffrn_reflns_limit_l_max 21
_diffrn_reflns_limit_l_min -22
_diffrn_reflns_number 90447
_diffrn_reflns_point_group_measured_fraction_full 0.987
_diffrn_reflns_point_group_measured_fraction_max 0.987
_diffrn_reflns_theta_full 25.099
_diffrn_reflns_theta_max 25.099
_diffrn_reflns_theta_min 2.770
_diffrn_source 'fine-focus sealed tube'
_exptl_absorpt_coefficient_mu 2.773
_exptl_absorpt_correction_T_max 0.717
_exptl_absorpt_correction_T_min 0.666
_exptl_absorpt_correction_type multi-scan
_exptl_absorpt_process_details 'SADABS (Sheldrick, 1997)'
_exptl_crystal_colour Red
_exptl_crystal_density_diffrn 1.472
_exptl_crystal_description Block
_exptl_crystal_F_000 5292
_exptl_crystal_size_max 0.15
_exptl_crystal_size_mid 0.14
_exptl_crystal_size_min 0.12
_refine_diff_density_max 1.141
_refine_diff_density_min -1.698
_refine_diff_density_rms 0.136
_refine_ls_extinction_method none
_refine_ls_goodness_of_fit_ref 1.001
_refine_ls_hydrogen_treatment mixed
_refine_ls_matrix_type full
_refine_ls_number_parameters 1360
_refine_ls_number_reflns 20922
_refine_ls_number_restraints 965
_refine_ls_restrained_S_all 1.000
_refine_ls_R_factor_all 0.1604
_refine_ls_R_factor_gt 0.0781
_refine_ls_shift/su_max 0.001
_refine_ls_shift/su_mean 0.000
_refine_ls_structure_factor_coef Fsqd
_refine_ls_weighting_details 'w=1/[\s^2^(Fo^2^)+(0.1031P)^2^+57.9978P] where P=(Fo^2^+2Fc^2^)/3'
_refine_ls_weighting_scheme calc
_refine_ls_wR_factor_gt 0.1918
_refine_ls_wR_factor_ref 0.2491
_reflns_Friedel_coverage 0.000
_reflns_number_gt 10076
_reflns_number_total 20922
_reflns_threshold_expression 'I > 2\s(I)'
_cod_data_source_file d1dt01278a2.cif
_cod_data_source_block Complex4
_cod_depositor_comments 'Adding full bibliography for 7707708--7707712.cif.'
_cod_original_cell_volume 11909.7(12)
_cod_database_code 7707709
_shelx_shelxl_version_number 2014/7
_shelx_space_group_comment
;
The symmetry employed for this shelxl refinement is uniquely defined
by the following loop, which should always be used as a source of
symmetry information in preference to the above space-group names.
They are only intended as comments.
;
_olex2_submission_special_instructions 'No special instructions were received'

loop_
_space_group_symop_operation_xyz
'x, y, z'
'-x+1/2, y+1/2, -z+1/2'
'-x, -y, -z'
'x-1/2, -y-1/2, z-1/2'

loop_
_atom_site_label
_atom_site_type_symbol
_atom_site_fract_x
_atom_site_fract_y
_atom_site_fract_z
_atom_site_U_iso_or_equiv
_atom_site_adp_type
_atom_site_occupancy
_atom_site_site_symmetry_order
_atom_site_calc_flag
_atom_site_refinement_flags_posn
_atom_site_refinement_flags_adp
_atom_site_refinement_flags_occupancy
_atom_site_disorder_assembly
_atom_site_disorder_group
Tb2 Tb 0.55695(5) 0.35107(2) 0.14985(4) 0.0654(2) Uani 1 1 d . . . . .
Tb1 Tb 0.29819(5) 0.37158(2) 0.28769(4) 0.0665(2) Uani 1 1 d . . . . .
Tb3 Tb 0.38488(6) 0.27108(2) 0.20012(5) 0.0863(3) Uani 1 1 d D . . . .
Co3 Co 0.44761(11) 0.40111(4) 0.22898(10) 0.0545(5) Uani 1 1 d . . . . .
Co5 Co 0.57043(11) 0.43621(5) 0.18379(10) 0.0572(5) Uani 1 1 d . . . . .
Co2 Co 0.36711(11) 0.45305(4) 0.29267(10) 0.0559(5) Uani 1 1 d D . . . .
Co1 Co 0.49064(12) 0.39816(5) 0.40546(10) 0.0587(5) Uani 1 1 d . . . . .
Co4 Co 0.40446(12) 0.40806(5) 0.05351(10) 0.0619(5) Uani 1 1 d D . . . .
Co7 Co 0.22689(14) 0.31361(5) 0.14559(13) 0.0782(6) Uani 1 1 d . . . . .
Co6 Co 0.56899(15) 0.28139(6) 0.25337(14) 0.0869(7) Uani 1 1 d . . . . .
O21 O 0.5642(5) 0.3959(2) 0.2423(5) 0.058(2) Uani 1 1 d D . . . .
O22 O 0.4276(5) 0.3699(2) 0.1354(5) 0.061(2) Uani 1 1 d D . . . .
O17 O 0.4740(5) 0.4361(2) 0.3215(5) 0.053(2) Uani 1 1 d D . . . .
O10 O 0.5398(5) 0.4077(2) 0.0925(5) 0.060(2) Uani 1 1 d . . . . .
O18 O 0.3366(6) 0.4160(2) 0.2181(5) 0.057(2) Uani 1 1 d D . . . .
O19 O 0.4354(6) 0.3676(2) 0.3093(5) 0.059(2) Uani 1 1 d D . . . .
O2 O 0.3673(5) 0.4206(2) 0.3700(5) 0.055(2) Uani 1 1 d . . . . .
O20 O 0.4566(5) 0.4392(2) 0.1530(5) 0.057(2) Uani 1 1 d D . . . .
O36 O 0.3128(6) 0.3110(2) 0.2482(6) 0.073(3) Uani 1 1 d D . . . .
O1 O 0.3769(5) 0.4829(2) 0.2165(5) 0.061(2) Uani 1 1 d . . . . .
O24 O 0.6181(6) 0.3249(3) 0.2684(6) 0.080(3) Uani 1 1 d . . . . .
O11 O 0.6848(5) 0.4307(2) 0.2149(5) 0.065(2) Uani 1 1 d . . . . .
O9 O 0.5889(5) 0.4637(2) 0.2722(5) 0.059(2) Uani 1 1 d . . . . .
O4 O 0.2011(6) 0.4156(3) 0.2664(6) 0.080(3) Uani 1 1 d . . . . .
O6 O 0.4697(6) 0.3718(2) 0.4906(5) 0.072(3) Uani 1 1 d . . . . .
O3 O 0.2568(6) 0.4675(2) 0.2633(5) 0.069(3) Uani 1 1 d . . . . .
O35 O 0.3163(6) 0.3172(3) 0.1153(6) 0.079(3) Uani 1 1 d D . . . .
O5 O 0.3508(7) 0.3505(3) 0.4156(6) 0.085(3) Uani 1 1 d . . . . .
O15 O 0.3463(6) 0.4536(3) -0.0171(6) 0.082(3) Uani 1 1 d . . . . .
O14 O 0.3907(7) 0.3802(3) -0.0434(6) 0.084(3) Uani 1 1 d . . . . .
O8 O 0.6124(6) 0.3871(3) 0.4262(6) 0.074(3) Uani 1 1 d . . . . .
O7 O 0.5898(6) 0.4283(3) 0.4939(6) 0.075(3) Uani 1 1 d . . . . .
O16 O 0.2848(6) 0.4196(3) 0.0340(6) 0.081(3) Uani 1 1 d . . . . .
O28 O 0.2263(6) 0.3610(2) 0.1592(5) 0.070(3) Uani 1 1 d . . . . .
O34 O 0.4881(7) 0.2961(3) 0.1577(6) 0.075(3) Uani 1 1 d D . . . .
O12 O 0.6871(6) 0.3735(3) 0.1867(6) 0.084(3) Uani 1 1 d . . . . .
O13 O 0.4888(6) 0.3422(3) 0.0167(6) 0.079(3) Uani 1 1 d . . . . .
O29 O 0.1870(7) 0.3391(3) 0.2892(6) 0.084(3) Uani 1 1 d . . . . .
O33 O 0.4944(7) 0.2976(3) 0.2944(6) 0.083(3) Uani 1 1 d D . . . .
O30 O 0.1452(7) 0.3058(3) 0.1827(7) 0.089(3) Uani 1 1 d . . . . .
O25 O 0.6267(7) 0.3053(3) 0.1201(7) 0.094(3) Uani 1 1 d . . . . .
O27 O 0.2329(7) 0.2656(3) 0.1328(7) 0.091(3) Uani 1 1 d D . . . .
N2 N 0.5771(7) 0.4719(3) 0.1201(6) 0.063(3) Uani 1 1 d . . . . .
N1 N 0.3959(6) 0.4860(3) 0.3731(6) 0.057(3) Uani 1 1 d . . . . .
O31 O 0.3724(8) 0.2462(3) 0.3168(8) 0.122(4) Uani 1 1 d . . . . .
O23 O 0.5149(7) 0.2385(3) 0.2389(7) 0.106(4) Uani 1 1 d . . . . .
N4 N 0.1492(9) 0.3209(4) 0.0460(8) 0.092(4) Uani 1 1 d . . . . .
C39 C 0.4330(10) 0.3547(4) -0.0436(9) 0.075(4) Uani 1 1 d . . . . .
O26 O 0.6356(8) 0.2628(3) 0.2063(8) 0.115(4) Uani 1 1 d . . . . .
C1 C 0.3855(9) 0.5162(4) 0.2254(8) 0.067(4) Uani 1 1 d . . . . .
C33 C 0.5708(9) 0.4225(4) 0.0384(8) 0.070(4) Uani 1 1 d . . . . .
H33A H 0.5437 0.4126 -0.0134 0.084 Uiso 1 1 calc R . . . .
H33B H 0.6286 0.4183 0.0560 0.084 Uiso 1 1 calc R . . . .
C32 C 0.5533(9) 0.4613(3) 0.0371(7) 0.065(4) Uani 1 1 d . . . . .
H32A H 0.5846 0.4739 0.0135 0.078 Uiso 1 1 calc R . . . .
H32B H 0.4962 0.4659 0.0073 0.078 Uiso 1 1 calc R . . . .
C9 C 0.3540(9) 0.4390(4) 0.4298(8) 0.070(4) Uani 1 1 d . . . . .
H9A H 0.3673 0.4246 0.4759 0.084 Uiso 1 1 calc R . . . .
H9B H 0.2975 0.4457 0.4120 0.084 Uiso 1 1 calc R . . . .
C35 C 0.8113(10) 0.4065(4) 0.2343(10) 0.089(5) Uani 1 1 d . . . . .
C7 C 0.4002(9) 0.5187(4) 0.3626(9) 0.070(4) Uani 1 1 d . . . . .
H7 H 0.4079 0.5332 0.4048 0.084 Uiso 1 1 calc R . . . .
C31 C 0.6048(8) 0.5016(4) 0.1423(8) 0.067(4) Uani 1 1 d . . . . .
H31 H 0.6087 0.5168 0.1053 0.080 Uiso 1 1 calc R . . . .
C15 C 0.4070(10) 0.3559(4) 0.4801(9) 0.074(4) Uani 1 1 d . . . . .
C6 C 0.3940(9) 0.5340(4) 0.2921(9) 0.075(4) Uani 1 1 d . . . . .
C10 C 0.1974(10) 0.4477(4) 0.2554(9) 0.073(4) Uani 1 1 d . . . . .
C34 C 0.7174(10) 0.4016(5) 0.2084(10) 0.084 Uani 1 1 d . . . . .
C44 C 0.2817(10) 0.4455(4) -0.0074(9) 0.078(4) Uani 1 1 d . . . . .
C72 C 0.1377(10) 0.3181(4) 0.2422(10) 0.084(4) Uani 1 1 d . . . . .
C20 C 0.6401(10) 0.4097(4) 0.4773(9) 0.079(4) Uani 1 1 d . . . . .
O32 O 0.3546(9) 0.2112(4) 0.2206(9) 0.136(5) Uani 1 1 d . . . . .
N3 N 0.6509(10) 0.2702(4) 0.3503(10) 0.114(5) Uani 1 1 d . . . . .
C2 C 0.3813(10) 0.5345(4) 0.1564(10) 0.090(5) Uani 1 1 d . . . . .
H2 H 0.3735 0.5225 0.1106 0.108 Uiso 1 1 calc R . . . .
C69 C 0.0983(11) 0.2971(4) 0.0028(10) 0.093(5) Uani 1 1 d . . . . .
H69 H 0.0551 0.3040 -0.0424 0.111 Uiso 1 1 calc R . . . .
O1W O 0.3722(9) 0.2362(3) 0.0830(9) 0.157(5) Uani 1 1 d . . . . .
H1WA H 0.3541 0.2116 0.0717 0.235 Uiso 1 1 d GR . . . .
H1WB H 0.3838 0.2437 0.0368 0.235 Uiso 1 1 d GR . . . .
C11 C 0.1186(11) 0.4645(5) 0.2414(11) 0.093(5) Uani 1 1 d . . . . .
C8 C 0.4094(9) 0.4718(3) 0.4502(8) 0.066(4) Uani 1 1 d . . . . .
H8A H 0.3933 0.4880 0.4811 0.079 Uiso 1 1 calc R . . . .
H8B H 0.4659 0.4656 0.4786 0.079 Uiso 1 1 calc R . . . .
C40 C 0.4250(14) 0.3376(5) -0.1218(9) 0.101 Uani 1 1 d . . . . .
C70 C 0.1371(11) 0.3588(4) 0.0245(10) 0.101(5) Uani 1 1 d . . . . .
H70A H 0.1745 0.3665 0.0018 0.121 Uiso 1 1 calc R . . . .
H70B H 0.0821 0.3633 -0.0122 0.121 Uiso 1 1 calc R . . . .
C25 C 0.6191(10) 0.4949(4) 0.2818(9) 0.081(4) Uani 1 1 d . . . . .
C57 C 0.6966(12) 0.3250(5) 0.3283(11) 0.114(6) Uani 1 1 d . . . . .
H57A H 0.7115 0.3479 0.3502 0.137 Uiso 1 1 calc R . . . .
H57B H 0.7364 0.3171 0.3088 0.137 Uiso 1 1 calc R . . . .
C64 C 0.1073(10) 0.2606(4) 0.0230(10) 0.081(4) Uani 1 1 d . . . . .
C66 C 0.0487(11) 0.2054(5) -0.0157(11) 0.094(5) Uani 1 1 d . . . . .
H66 H 0.0068 0.1915 -0.0483 0.113 Uiso 1 1 calc R . . . .
C16 C 0.3930(11) 0.3406(5) 0.5518(10) 0.090(5) Uani 1 1 d . . . . .
C26 C 0.6308(10) 0.5135(4) 0.2226(10) 0.083(4) Uani 1 1 d . . . . .
C38 C 0.8442(11) 0.4414(5) 0.2717(12) 0.130(7) Uani 1 1 d . . . . .
H38A H 0.8233 0.4593 0.2333 0.195 Uiso 1 1 calc GR . . . .
H38B H 0.9023 0.4412 0.2912 0.195 Uiso 1 1 calc GR . . . .
H38C H 0.8276 0.4455 0.3141 0.195 Uiso 1 1 calc GR . . . .
C63 C 0.1767(10) 0.2472(4) 0.0845(9) 0.077(4) Uani 1 1 d . . . . .
C71 C 0.1537(11) 0.3756(4) 0.0991(10) 0.096(5) Uani 1 1 d . . . . .
H71A H 0.1080 0.3725 0.1139 0.115 Uiso 1 1 calc R . . . .
H71B H 0.1612 0.4001 0.0943 0.115 Uiso 1 1 calc R . . . .
C30 C 0.6368(11) 0.5107(5) 0.3532(10) 0.102(5) Uani 1 1 d . . . . .
H30 H 0.6263 0.4990 0.3918 0.122 Uiso 1 1 calc R . . . .
C5 C 0.3994(11) 0.5710(5) 0.2906(12) 0.111(6) Uani 1 1 d . . . . .
H5 H 0.4046 0.5832 0.3354 0.134 Uiso 1 1 calc R . . . .
C21 C 0.7294(12) 0.4163(5) 0.5190(11) 0.098(5) Uani 1 1 d . . . . .
C73 C 0.0668(13) 0.3046(6) 0.2605(13) 0.114(6) Uani 1 1 d . . . . .
C67 C 0.1121(11) 0.1907(4) 0.0415(10) 0.090(5) Uani 1 1 d . . . . .
H67 H 0.1127 0.1669 0.0478 0.108 Uiso 1 1 calc R . . . .
C45 C 0.2079(11) 0.4677(5) -0.0433(11) 0.091(5) Uani 1 1 d . . . . .
C3 C 0.3889(12) 0.5696(5) 0.1588(12) 0.125(7) Uani 1 1 d . . . . .
H3 H 0.3884 0.5811 0.1148 0.150 Uiso 1 1 calc R . . . .
C65 C 0.0437(10) 0.2397(4) -0.0273(10) 0.085(5) Uani 1 1 d . . . . .
H65 H -0.0006 0.2493 -0.0675 0.102 Uiso 1 1 calc R . . . .
C58 C 0.6527(13) 0.2777(6) 0.1523(12) 0.110(6) Uani 1 1 d . . . . .
C68 C 0.1795(11) 0.2108(4) 0.0934(10) 0.094(5) Uani 1 1 d . . . . .
H68 H 0.2238 0.2002 0.1317 0.113 Uiso 1 1 calc R . . . .
C55 C 0.6699(13) 0.2382(6) 0.3744(12) 0.116(6) Uani 1 1 d . . . . .
H55 H 0.7134 0.2345 0.4218 0.139 Uiso 1 1 calc R . . . .
C77 C 0.3543(12) 0.2178(6) 0.2903(13) 0.114(6) Uani 1 1 d . . . . .
C37 C 0.8328(12) 0.4011(5) 0.1648(12) 0.131(7) Uani 1 1 d . . . . .
H37A H 0.8124 0.3792 0.1414 0.197 Uiso 1 1 calc GR . . . .
H37B H 0.8906 0.4016 0.1813 0.197 Uiso 1 1 calc GR . . . .
H37C H 0.8090 0.4190 0.1272 0.197 Uiso 1 1 calc GR . . . .
C49 C 0.5626(14) 0.2096(6) 0.2782(13) 0.117(6) Uani 1 1 d . . . . .
C50 C 0.6294(15) 0.2104(6) 0.3337(13) 0.119(6) Uani 1 1 d . . . . .
C27 C 0.6611(12) 0.5476(5) 0.2353(12) 0.112(6) Uani 1 1 d . . . . .
H27 H 0.6682 0.5600 0.1957 0.134 Uiso 1 1 calc R . . . .
C19 C 0.3718(14) 0.3028(5) 0.5378(12) 0.143(7) Uani 1 1 d . . . . .
H19A H 0.3203 0.3004 0.4948 0.214 Uiso 1 1 calc GR . . . .
H19B H 0.3691 0.2929 0.5840 0.214 Uiso 1 1 calc GR . . . .
H19C H 0.4127 0.2912 0.5258 0.214 Uiso 1 1 calc GR . . . .
C41 C 0.3521(14) 0.3506(6) -0.1891(11) 0.145(8) Uani 1 1 d . . . . .
H41A H 0.3056 0.3495 -0.1758 0.218 Uiso 1 1 calc GR . . . .
H41B H 0.3428 0.3366 -0.2343 0.218 Uiso 1 1 calc GR . . . .
H41C H 0.3611 0.3740 -0.2001 0.218 Uiso 1 1 calc GR . . . .
C28 C 0.6800(13) 0.5622(6) 0.3093(13) 0.136(7) Uani 1 1 d . . . . .
H28 H 0.6997 0.5846 0.3191 0.163 Uiso 1 1 calc R . . . .
C42 C 0.4144(15) 0.3004(6) -0.1169(14) 0.175(9) Uani 1 1 d . . . . .
H42A H 0.4656 0.2900 -0.0858 0.262 Uiso 1 1 calc GR . . . .
H42B H 0.3941 0.2906 -0.1685 0.262 Uiso 1 1 calc GR . . . .
H42C H 0.3766 0.2961 -0.0931 0.262 Uiso 1 1 calc GR . . . .
C13 C 0.0505(12) 0.4463(6) 0.1770(13) 0.156(8) Uani 1 1 d . . . . .
H13A H 0.0532 0.4514 0.1275 0.234 Uiso 1 1 calc GR . . . .
H13B H -0.0005 0.4541 0.1764 0.234 Uiso 1 1 calc GR . . . .
H13C H 0.0554 0.4219 0.1859 0.234 Uiso 1 1 calc GR . . . .
C4 C 0.3975(13) 0.5892(6) 0.2266(13) 0.139(7) Uani 1 1 d . . . . .
H4 H 0.4015 0.6131 0.2273 0.167 Uiso 1 1 calc R . . . .
C36 C 0.8556(12) 0.3782(5) 0.2975(12) 0.140(7) Uani 1 1 d . . . . .
H36A H 0.8295 0.3762 0.3335 0.210 Uiso 1 1 calc GR . . . .
H36B H 0.9113 0.3846 0.3255 0.210 Uiso 1 1 calc GR . . . .
H36C H 0.8531 0.3564 0.2720 0.210 Uiso 1 1 calc GR . . . .
C17 C 0.4663(15) 0.3459(6) 0.6241(12) 0.167(9) Uani 1 1 d . . . . .
H17A H 0.5132 0.3383 0.6157 0.251 Uiso 1 1 calc GR . . . .
H17B H 0.4616 0.3329 0.6660 0.251 Uiso 1 1 calc GR . . . .
H17C H 0.4719 0.3699 0.6374 0.251 Uiso 1 1 calc GR . . . .
C29 C 0.6694(13) 0.5431(6) 0.3692(13) 0.132(7) Uani 1 1 d . . . . .
H29 H 0.6844 0.5524 0.4190 0.158 Uiso 1 1 calc R . . . .
C56 C 0.6902(13) 0.3000(6) 0.3894(12) 0.128(7) Uani 1 1 d . . . . .
H56A H 0.7438 0.2943 0.4276 0.153 Uiso 1 1 calc R . . . .
H56B H 0.6596 0.3104 0.4166 0.153 Uiso 1 1 calc R . . . .
C52 C 0.6376(16) 0.1506(7) 0.3315(15) 0.160(9) Uani 1 1 d . . . . .
H52 H 0.6679 0.1305 0.3465 0.192 Uiso 1 1 calc R . . . .
C14 C 0.1184(12) 0.5018(6) 0.2135(14) 0.157(8) Uani 1 1 d . . . . .
H14A H 0.1713 0.5117 0.2398 0.236 Uiso 1 1 calc GR . . . .
H14B H 0.0794 0.5150 0.2252 0.236 Uiso 1 1 calc GR . . . .
H14C H 0.1043 0.5020 0.1580 0.236 Uiso 1 1 calc GR . . . .
C43 C 0.4987(16) 0.3438(7) -0.1339(15) 0.206(11) Uani 1 1 d . . . . .
H43A H 0.5001 0.3291 -0.1748 0.309 Uiso 1 1 calc GR . . . .
H43B H 0.5447 0.3391 -0.0863 0.309 Uiso 1 1 calc GR . . . .
H43C H 0.5002 0.3674 -0.1485 0.309 Uiso 1 1 calc GR . . . .
C24A C 0.756(2) 0.4251(12) 0.447(2) 0.107(12) Uani 0.68(7) 1 d . U P A 1
H24A H 0.8134 0.4213 0.4633 0.160 Uiso 0.68(7) 1 calc GR . P A 1
H24B H 0.7440 0.4487 0.4319 0.160 Uiso 0.68(7) 1 calc GR . P A 1
H24C H 0.7271 0.4104 0.4033 0.160 Uiso 0.68(7) 1 calc GR . P A 1
C24B C 0.767(4) 0.403(3) 0.479(5) 0.12(2) Uani 0.32(7) 1 d . U P A 2
H24D H 0.8068 0.4189 0.4764 0.173 Uiso 0.32(7) 1 calc GR . P A 2
H24E H 0.7294 0.3974 0.4276 0.173 Uiso 0.32(7) 1 calc GR . P A 2
H24F H 0.7944 0.3821 0.5049 0.173 Uiso 0.32(7) 1 calc GR . P A 2
C18 C 0.3199(14) 0.3579(5) 0.5550(13) 0.143(8) Uani 1 1 d . . . . .
H18A H 0.3267 0.3824 0.5552 0.214 Uiso 1 1 calc GR . . . .
H18B H 0.3134 0.3510 0.6017 0.214 Uiso 1 1 calc GR . . . .
H18C H 0.2728 0.3514 0.5100 0.214 Uiso 1 1 calc GR . . . .
C47 C 0.1818(17) 0.4761(7) 0.0266(17) 0.199 Uani 1 1 d . . . . .
H47A H 0.1258 0.4827 0.0061 0.299 Uiso 1 1 calc GR . . . .
H47B H 0.2144 0.4946 0.0573 0.299 Uiso 1 1 calc GR . . . .
H47C H 0.1894 0.4560 0.0589 0.299 Uiso 1 1 calc GR . . . .
C12 C 0.1095(15) 0.4664(7) 0.3185(15) 0.182(10) Uani 1 1 d . . . . .
H12A H 0.0944 0.4441 0.3309 0.273 Uiso 1 1 calc GR . . . .
H12B H 0.0684 0.4829 0.3148 0.273 Uiso 1 1 calc GR . . . .
H12C H 0.1601 0.4733 0.3589 0.273 Uiso 1 1 calc GR . . . .
C51 C 0.6767(15) 0.1784(6) 0.3705(13) 0.128 Uani 1 1 d . . . . .
H51 H 0.7257 0.1781 0.4138 0.154 Uiso 1 1 calc R . . . .
C48 C 0.2215(14) 0.5019(6) -0.0652(14) 0.170(9) Uani 1 1 d . . . . .
H48A H 0.1859 0.5177 -0.0548 0.255 Uiso 1 1 calc GR . . . .
H48B H 0.2109 0.5024 -0.1200 0.255 Uiso 1 1 calc GR . . . .
H48C H 0.2767 0.5084 -0.0354 0.255 Uiso 1 1 calc GR . . . .
C53 C 0.5621(16) 0.1457(7) 0.2739(14) 0.162(9) Uani 1 1 d . . . . .
H53 H 0.5392 0.1241 0.2573 0.194 Uiso 1 1 calc R . . . .
C54 C 0.5207(15) 0.1790(6) 0.2409(14) 0.149(8) Uani 1 1 d . . . . .
H54 H 0.4708 0.1797 0.1986 0.179 Uiso 1 1 calc R . . . .
C80A C 0.394(5) 0.180(2) 0.403(5) 0.16(3) Uani 0.35(6) 1 d . U P B 1
H80A H 0.4232 0.1994 0.4310 0.234 Uiso 0.35(6) 1 calc GR . P B 1
H80B H 0.4269 0.1665 0.3836 0.234 Uiso 0.35(6) 1 calc GR . P B 1
H80C H 0.3790 0.1656 0.4382 0.234 Uiso 0.35(6) 1 calc GR . P B 1
C80B C 0.359(3) 0.1984(12) 0.424(2) 0.146(16) Uani 0.65(6) 1 d . U P B 2
H80E H 0.3562 0.1782 0.4525 0.220 Uiso 0.65(6) 1 calc GR . P B 2
H80F H 0.3327 0.2172 0.4380 0.220 Uiso 0.65(6) 1 calc GR . P B 2
H80G H 0.4150 0.2042 0.4371 0.220 Uiso 0.65(6) 1 calc GR . P B 2
C78 C 0.3167(16) 0.1914(6) 0.3348(15) 0.138(7) Uani 1 1 d . . . . .
C59 C 0.7173(14) 0.2582(6) 0.1266(14) 0.121(6) Uani 1 1 d D . . . .
C74A C 0.016(5) 0.2757(18) 0.195(6) 0.17(3) Uani 0.39(6) 1 d . U P C 1
H74A H -0.0414 0.2804 0.1774 0.256 Uiso 0.39(6) 1 calc GR . P C 1
H74B H 0.0265 0.2532 0.2185 0.256 Uiso 0.39(6) 1 calc GR . P C 1
H74C H 0.0315 0.2765 0.1517 0.256 Uiso 0.39(6) 1 calc GR . P C 1
C74B C 0.060(3) 0.2675(9) 0.256(3) 0.125(15) Uani 0.61(6) 1 d . U P C 2
H74D H 0.1047 0.2575 0.2990 0.187 Uiso 0.61(6) 1 calc GR . P C 2
H74E H 0.0615 0.2598 0.2075 0.187 Uiso 0.61(6) 1 calc GR . P C 2
H74F H 0.0101 0.2606 0.2588 0.187 Uiso 0.61(6) 1 calc GR . P C 2
C75A C 0.014(3) 0.3289(13) 0.250(4) 0.135(19) Uani 0.47(5) 1 d . U P C 1
H75A H 0.0177 0.3374 0.2994 0.203 Uiso 0.47(5) 1 calc GR . P C 1
H75B H -0.0393 0.3201 0.2207 0.203 Uiso 0.47(5) 1 calc GR . P C 1
H75C H 0.0252 0.3473 0.2208 0.203 Uiso 0.47(5) 1 calc GR . P C 1
C75B C -0.010(3) 0.3196(13) 0.180(4) 0.15(2) Uani 0.53(5) 1 d . U P C 2
H75E H -0.0545 0.3261 0.1926 0.229 Uiso 0.53(5) 1 calc GR . P C 2
H75F H -0.0268 0.3019 0.1403 0.229 Uiso 0.53(5) 1 calc GR . P C 2
H75G H 0.0085 0.3392 0.1598 0.229 Uiso 0.53(5) 1 calc GR . P C 2
C46A C 0.129(2) 0.4462(8) -0.087(2) 0.127(14) Uani 0.64(4) 1 d . U P D 1
H46A H 0.0875 0.4610 -0.1209 0.190 Uiso 0.64(4) 1 calc GR . P D 1
H46B H 0.1118 0.4359 -0.0492 0.190 Uiso 0.64(4) 1 calc GR . P D 1
H46C H 0.1405 0.4285 -0.1172 0.190 Uiso 0.64(4) 1 calc GR . P D 1
C46B C 0.173(4) 0.4579(15) -0.128(3) 0.11(2) Uani 0.36(4) 1 d . U P D 2
H46D H 0.1222 0.4695 -0.1540 0.170 Uiso 0.36(4) 1 calc GR . P D 2
H46E H 0.1647 0.4335 -0.1326 0.170 Uiso 0.36(4) 1 calc GR . P D 2
H46F H 0.2099 0.4645 -0.1514 0.170 Uiso 0.36(4) 1 calc GR . P D 2
C76A C 0.063(2) 0.3211(10) 0.335(2) 0.142(14) Uani 0.62(3) 1 d . U P C 1
H75D H 0.0558 0.3455 0.3281 0.213 Uiso 0.62(3) 1 calc GR . P C 1
H76A H 0.1120 0.3163 0.3795 0.213 Uiso 0.62(3) 1 calc GR . P C 1
H76B H 0.0177 0.3116 0.3441 0.213 Uiso 0.62(3) 1 calc GR . P C 1
C76B C 0.121(2) 0.2883(10) 0.346(2) 0.074(13) Uani 0.38(3) 1 d . U P C 2
H76C H 0.1407 0.2660 0.3394 0.110 Uiso 0.38(3) 1 calc GR . P C 2
H76D H 0.0884 0.2861 0.3761 0.110 Uiso 0.38(3) 1 calc GR . P C 2
H76E H 0.1662 0.3032 0.3730 0.110 Uiso 0.38(3) 1 calc GR . P C 2
C81A C 0.364(4) 0.1577(12) 0.327(3) 0.145(19) Uani 0.48(5) 1 d . U P B 1
H81A H 0.3484 0.1386 0.3505 0.217 Uiso 0.48(5) 1 calc GR . P B 1
H80D H 0.4210 0.1615 0.3523 0.217 Uiso 0.48(5) 1 calc GR . P B 1
H81B H 0.3499 0.1529 0.2722 0.217 Uiso 0.48(5) 1 calc GR . P B 1
C81B C 0.287(4) 0.1587(12) 0.284(3) 0.17(2) Uani 0.52(5) 1 d . U P B 2
H81C H 0.2308 0.1614 0.2493 0.251 Uiso 0.52(5) 1 calc GR . P B 2
H81D H 0.2925 0.1390 0.3167 0.251 Uiso 0.52(5) 1 calc GR . P B 2
H81E H 0.3185 0.1553 0.2530 0.251 Uiso 0.52(5) 1 calc GR . P B 2
C79A C 0.235(3) 0.208(2) 0.335(4) 0.20(2) Uani 0.58(7) 1 d . U P B 1
H79A H 0.2231 0.1982 0.3764 0.298 Uiso 0.58(7) 1 calc GR . P B 1
H79B H 0.1909 0.2032 0.2855 0.298 Uiso 0.58(7) 1 calc GR . P B 1
H79C H 0.2415 0.2324 0.3418 0.298 Uiso 0.58(7) 1 calc GR . P B 1
C79B C 0.234(4) 0.188(2) 0.296(5) 0.16(2) Uani 0.42(7) 1 d . U P B 2
H79D H 0.2104 0.2095 0.2755 0.243 Uiso 0.42(7) 1 calc GR . P B 2
H79E H 0.2118 0.1793 0.3320 0.243 Uiso 0.42(7) 1 calc GR . P B 2
H81F H 0.2228 0.1715 0.2541 0.243 Uiso 0.42(7) 1 calc GR . P B 2
C23A C 0.7469(18) 0.4512(11) 0.555(3) 0.122(13) Uani 0.70(7) 1 d . U P A 1
H23A H 0.7168 0.4682 0.5176 0.182 Uiso 0.70(7) 1 calc GR . P A 1
H23B H 0.8038 0.4560 0.5729 0.182 Uiso 0.70(7) 1 calc GR . P A 1
H23C H 0.7314 0.4520 0.5993 0.182 Uiso 0.70(7) 1 calc GR . P A 1
C23B C 0.754(4) 0.434(3) 0.599(6) 0.12(3) Uani 0.30(7) 1 d . U P A 2
H23D H 0.7294 0.4224 0.6294 0.179 Uiso 0.30(7) 1 calc GR . P A 2
H23E H 0.7357 0.4577 0.5910 0.179 Uiso 0.30(7) 1 calc GR . P A 2
H23F H 0.8118 0.4336 0.6258 0.179 Uiso 0.30(7) 1 calc GR . P A 2
C22A C 0.769(2) 0.3818(10) 0.549(3) 0.124(16) Uani 0.60(6) 1 d . U P A 1
H22A H 0.7496 0.3727 0.5859 0.186 Uiso 0.60(6) 1 calc GR . P A 1
H22B H 0.8268 0.3847 0.5730 0.186 Uiso 0.60(6) 1 calc GR . P A 1
H22C H 0.7560 0.3661 0.5053 0.186 Uiso 0.60(6) 1 calc GR . P A 1
C22B C 0.758(4) 0.396(2) 0.598(5) 0.17(3) Uani 0.40(6) 1 d . U P A 2
H23G H 0.7317 0.4057 0.6298 0.253 Uiso 0.40(6) 1 calc GR . P A 2
H22D H 0.8153 0.3982 0.6248 0.253 Uiso 0.40(6) 1 calc GR . P A 2
H22E H 0.7431 0.3724 0.5876 0.253 Uiso 0.40(6) 1 calc GR . P A 2
C60A C 0.736(3) 0.2773(13) 0.074(3) 0.105(17) Uani 0.47(5) 1 d . U P E 1
H60A H 0.6889 0.2800 0.0269 0.158 Uiso 0.47(5) 1 calc R . P E 1
H60B H 0.7555 0.2995 0.0964 0.158 Uiso 0.47(5) 1 calc R . P E 1
H60C H 0.7778 0.2658 0.0631 0.158 Uiso 0.47(5) 1 calc R . P E 1
C61A C 0.735(3) 0.2228(10) 0.165(3) 0.125(15) Uani 0.51(4) 1 d . U P E 1
H61A H 0.7075 0.2203 0.1992 0.188 Uiso 0.51(4) 1 calc R . P E 1
H61B H 0.7166 0.2054 0.1247 0.188 Uiso 0.51(4) 1 calc R . P E 1
H61C H 0.7924 0.2204 0.1937 0.188 Uiso 0.51(4) 1 calc R . P E 1
C62A C 0.792(2) 0.2555(12) 0.196(2) 0.169(16) Uani 0.65(4) 1 d D U P E 1
H61D H 0.7822 0.2422 0.2349 0.253 Uiso 0.65(4) 1 calc R . P E 1
H62A H 0.8323 0.2443 0.1824 0.253 Uiso 0.65(4) 1 calc R . P E 1
H62B H 0.8100 0.2781 0.2157 0.253 Uiso 0.65(4) 1 calc R . P E 1
C60B C 0.688(3) 0.2575(13) 0.038(2) 0.123(16) Uani 0.53(5) 1 d . U P E 2
H60D H 0.6426 0.2421 0.0165 0.185 Uiso 0.53(5) 1 calc R . P E 2
H60E H 0.6714 0.2803 0.0175 0.185 Uiso 0.53(5) 1 calc R . P E 2
H60F H 0.7309 0.2498 0.0234 0.185 Uiso 0.53(5) 1 calc R . P E 2
C61B C 0.665(3) 0.2243(14) 0.085(4) 0.17(2) Uani 0.49(4) 1 d . U P E 2
H61E H 0.6207 0.2217 0.1011 0.256 Uiso 0.49(4) 1 calc R . P E 2
H60G H 0.6447 0.2269 0.0294 0.256 Uiso 0.49(4) 1 calc R . P E 2
H61F H 0.6993 0.2043 0.1006 0.256 Uiso 0.49(4) 1 calc R . P E 2
C62B C 0.784(4) 0.2827(15) 0.143(5) 0.15(2) Uani 0.35(4) 1 d D U P E 2
H62C H 0.8099 0.2862 0.1987 0.229 Uiso 0.35(4) 1 calc R . P E 2
H62D H 0.8222 0.2738 0.1239 0.229 Uiso 0.35(4) 1 calc R . P E 2
H62E H 0.7627 0.3042 0.1179 0.229 Uiso 0.35(4) 1 calc R . P E 2
H35 H 0.303(3) 0.3057(9) 0.0774(15) 0.050 Uiso 1 1 d D . . . .
H18 H 0.310(6) 0.4223(14) 0.1748(19) 0.057 Uiso 1 1 d D . . . .
H20 H 0.435(5) 0.4577(11) 0.144(4) 0.050 Uiso 1 1 d D . . . .
H22 H 0.383(2) 0.361(2) 0.117(5) 0.050 Uiso 1 1 d D . . . .
H36 H 0.297(6) 0.2958(16) 0.267(2) 0.048 Uiso 1 1 d D . . . .
H17 H 0.511(4) 0.446(3) 0.317(7) 0.046 Uiso 1 1 d D . . . .
H19 H 0.444(7) 0.3480(12) 0.324(6) 0.043 Uiso 1 1 d D . . . .
H34 H 0.445(6) 0.293(3) 0.119(4) 0.069 Uiso 1 1 d D . . . .
H33 H 0.507(7) 0.284(2) 0.331(4) 0.051 Uiso 1 1 d D . . . .
H21 H 0.601(5) 0.397(3) 0.284(4) 0.050 Uiso 1 1 d D . . . .

loop_
_atom_site_aniso_label
_atom_site_aniso_U_11
_atom_site_aniso_U_22
_atom_site_aniso_U_33
_atom_site_aniso_U_23
_atom_site_aniso_U_13
_atom_site_aniso_U_12
Tb2 0.0883(6) 0.0574(4) 0.0665(5) 0.0025(3) 0.0475(4) 0.0099(4)
Tb1 0.0789(5) 0.0628(5) 0.0709(5) -0.0048(3) 0.0437(4) -0.0116(4)
Tb3 0.1094(7) 0.0608(5) 0.0943(6) -0.0027(4) 0.0461(5) -0.0029(4)
Co3 0.0705(12) 0.0542(11) 0.0518(10) -0.0009(8) 0.0382(9) 0.0004(9)
Co5 0.0716(13) 0.0575(11) 0.0552(11) 0.0043(8) 0.0388(10) 0.0041(9)
Co2 0.0680(12) 0.0530(11) 0.0582(11) -0.0045(8) 0.0372(10) -0.0021(9)
Co1 0.0759(13) 0.0579(11) 0.0533(11) 0.0018(8) 0.0371(10) -0.0018(9)
Co4 0.0799(14) 0.0616(12) 0.0543(11) -0.0006(9) 0.0372(10) -0.0001(10)
Co7 0.0920(16) 0.0648(13) 0.0821(15) -0.0096(10) 0.0388(13) -0.0124(11)
Co6 0.1124(19) 0.0766(15) 0.0948(16) 0.0210(12) 0.0656(15) 0.0249(13)
O21 0.064(5) 0.063(5) 0.053(5) 0.004(4) 0.029(4) 0.000(4)
O22 0.071(5) 0.061(5) 0.057(5) -0.003(4) 0.031(4) -0.009(4)
O17 0.067(5) 0.051(5) 0.053(5) 0.000(4) 0.037(4) -0.003(4)
O10 0.080(5) 0.059(5) 0.058(5) -0.001(4) 0.045(4) -0.003(4)
O18 0.069(6) 0.059(5) 0.054(5) -0.004(4) 0.034(4) 0.000(4)
O19 0.070(5) 0.051(5) 0.053(5) -0.007(4) 0.023(4) -0.004(4)
O2 0.070(5) 0.057(5) 0.049(4) -0.009(4) 0.036(4) -0.010(4)
O20 0.072(5) 0.055(5) 0.055(5) 0.001(4) 0.037(4) 0.006(4)
O36 0.087(6) 0.063(5) 0.077(6) 0.003(4) 0.041(5) -0.012(5)
O1 0.078(6) 0.064(5) 0.055(5) 0.003(4) 0.039(4) -0.005(4)
O24 0.079(6) 0.083(6) 0.081(6) 0.008(5) 0.035(5) 0.006(5)
O11 0.059(5) 0.071(5) 0.077(5) 0.009(4) 0.041(4) 0.003(4)
O9 0.076(5) 0.063(5) 0.054(5) 0.001(4) 0.041(4) -0.005(4)
O4 0.080(6) 0.077(6) 0.088(6) -0.001(5) 0.040(5) -0.010(5)
O6 0.087(6) 0.071(6) 0.069(5) 0.007(4) 0.044(5) 0.001(5)
O3 0.063(5) 0.075(6) 0.074(6) -0.004(4) 0.032(5) 0.001(5)
O35 0.090(6) 0.079(6) 0.080(6) -0.018(5) 0.047(5) 0.000(5)
O5 0.097(7) 0.083(6) 0.088(6) 0.004(5) 0.051(5) -0.010(5)
O15 0.082(6) 0.089(6) 0.084(6) 0.018(5) 0.043(5) 0.002(5)
O14 0.102(7) 0.085(6) 0.063(6) -0.009(5) 0.031(5) 0.011(5)
O8 0.073(6) 0.077(6) 0.073(6) -0.011(5) 0.029(5) 0.002(5)
O7 0.077(6) 0.086(6) 0.073(6) -0.007(5) 0.042(5) 0.001(5)
O16 0.090(6) 0.075(6) 0.086(6) 0.014(5) 0.044(5) -0.005(5)
O28 0.080(6) 0.058(5) 0.074(6) -0.007(4) 0.033(5) -0.012(4)
O34 0.093(7) 0.064(5) 0.076(6) 0.005(5) 0.041(5) -0.007(5)
O12 0.085(6) 0.080(6) 0.097(6) -0.002(5) 0.046(5) 0.002(5)
O13 0.088(6) 0.084(6) 0.077(6) 0.000(5) 0.044(5) 0.014(5)
O29 0.089(6) 0.083(6) 0.092(6) -0.014(5) 0.049(5) -0.019(5)
O33 0.088(6) 0.089(6) 0.086(6) 0.017(5) 0.050(5) 0.016(5)
O30 0.085(6) 0.082(6) 0.095(7) 0.001(5) 0.031(5) -0.003(5)
O25 0.107(7) 0.093(7) 0.094(6) 0.002(5) 0.055(6) 0.006(6)
O27 0.094(7) 0.073(6) 0.097(7) -0.017(5) 0.028(5) -0.014(5)
N2 0.072(6) 0.063(6) 0.071(6) 0.002(5) 0.047(5) -0.003(5)
N1 0.058(6) 0.058(6) 0.064(6) 0.004(5) 0.033(5) 0.010(5)
O31 0.128(8) 0.109(7) 0.124(7) 0.007(6) 0.044(6) -0.011(6)
O23 0.115(7) 0.099(7) 0.124(7) 0.024(6) 0.068(6) 0.020(6)
N4 0.097(8) 0.095(8) 0.083(7) -0.007(6) 0.034(6) -0.008(6)
C39 0.085(8) 0.079(8) 0.067(7) -0.001(6) 0.036(6) -0.003(7)
O26 0.132(8) 0.121(7) 0.122(7) 0.026(6) 0.082(6) 0.028(6)
C1 0.080(8) 0.068(7) 0.066(7) -0.001(6) 0.042(6) 0.000(6)
C33 0.088(8) 0.084(8) 0.054(7) 0.001(6) 0.045(6) -0.006(6)
C32 0.070(7) 0.078(7) 0.053(7) -0.001(6) 0.031(6) -0.006(6)
C9 0.073(7) 0.084(8) 0.073(7) -0.004(6) 0.050(6) 0.003(6)
C35 0.086(8) 0.086(8) 0.096(8) 0.002(7) 0.039(7) 0.002(7)
C7 0.076(8) 0.065(7) 0.070(7) -0.018(6) 0.030(6) -0.006(6)
C31 0.078(8) 0.067(7) 0.064(7) 0.003(6) 0.037(6) 0.004(6)
C15 0.080(8) 0.072(8) 0.074(8) 0.010(6) 0.034(7) 0.000(7)
C6 0.085(8) 0.070(8) 0.078(8) -0.002(6) 0.042(6) -0.007(6)
C10 0.072(8) 0.078(8) 0.074(8) -0.007(6) 0.035(6) 0.003(7)
C34 0.077 0.120 0.081 0.036 0.059 0.041
C44 0.084(8) 0.080(8) 0.067(7) 0.012(6) 0.028(6) 0.008(7)
C72 0.082(8) 0.085(8) 0.083(8) -0.006(7) 0.032(7) -0.005(7)
C20 0.083(8) 0.079(8) 0.077(8) -0.006(7) 0.035(7) 0.000(7)
O32 0.142(8) 0.132(8) 0.138(8) 0.004(7) 0.059(7) -0.004(7)
N3 0.118(8) 0.116(9) 0.122(8) 0.022(7) 0.063(7) 0.010(7)
C2 0.107(9) 0.076(8) 0.090(8) 0.000(7) 0.042(7) -0.005(7)
C69 0.091(9) 0.093(9) 0.091(8) -0.014(7) 0.033(7) -0.008(7)
O1W 0.188(12) 0.120(9) 0.155(11) -0.028(8) 0.060(10) -0.014(9)
C11 0.083(8) 0.100(9) 0.104(9) -0.009(7) 0.045(7) 0.003(7)
C8 0.070(7) 0.073(7) 0.058(7) -0.010(6) 0.029(6) 0.004(6)
C40 0.157 0.094 0.054 0.000 0.044 0.000
C70 0.103(9) 0.092(9) 0.092(9) 0.001(7) 0.023(7) 0.000(7)
C25 0.101(8) 0.080(8) 0.074(8) -0.001(6) 0.046(7) 0.001(7)
C57 0.119(10) 0.115(9) 0.107(9) 0.011(8) 0.044(8) 0.008(8)
C64 0.084(8) 0.084(8) 0.083(8) -0.015(6) 0.042(7) -0.017(7)
C66 0.091(9) 0.105(9) 0.097(9) -0.012(7) 0.047(7) -0.022(7)
C16 0.104(9) 0.100(9) 0.077(8) 0.010(7) 0.046(7) -0.009(7)
C26 0.099(8) 0.078(8) 0.084(8) -0.002(6) 0.049(7) -0.004(7)
C38 0.085(11) 0.143(14) 0.164(14) -0.003(12) 0.051(11) -0.011(10)
C63 0.090(8) 0.072(8) 0.077(8) -0.012(6) 0.039(7) -0.011(7)
C71 0.097(9) 0.094(9) 0.096(9) -0.002(7) 0.038(7) -0.006(7)
C30 0.126(9) 0.099(9) 0.088(8) -0.010(7) 0.049(7) -0.016(7)
C5 0.128(10) 0.107(10) 0.109(9) -0.011(8) 0.057(8) 0.000(8)
C21 0.096(9) 0.109(9) 0.097(9) -0.014(7) 0.047(7) 0.004(7)
C73 0.109(10) 0.113(10) 0.124(10) 0.001(8) 0.051(8) -0.008(8)
C67 0.096(9) 0.084(8) 0.098(8) -0.012(7) 0.046(7) -0.008(7)
C45 0.087(9) 0.092(8) 0.100(9) 0.020(7) 0.042(7) 0.005(7)
C3 0.145(10) 0.118(10) 0.120(10) 0.007(8) 0.060(8) 0.000(8)
C65 0.075(8) 0.089(8) 0.094(8) -0.011(7) 0.037(7) -0.018(7)
C58 0.117(10) 0.114(10) 0.107(9) 0.009(8) 0.054(8) 0.015(8)
C68 0.105(9) 0.092(9) 0.091(8) -0.004(7) 0.044(7) -0.006(7)
C55 0.118(10) 0.120(10) 0.113(10) 0.032(8) 0.049(8) 0.008(8)
C77 0.116(10) 0.114(10) 0.111(10) 0.002(8) 0.043(8) -0.019(8)
C37 0.107(12) 0.171(15) 0.155(14) -0.002(12) 0.094(11) 0.012(11)
C49 0.129(10) 0.115(10) 0.121(10) 0.006(8) 0.063(8) -0.007(8)
C50 0.126(10) 0.120(10) 0.118(10) 0.014(8) 0.056(8) 0.014(8)
C27 0.130(10) 0.111(9) 0.105(9) -0.007(7) 0.057(8) -0.010(8)
C19 0.202(16) 0.117(13) 0.137(14) 0.030(11) 0.097(12) -0.005(12)
C41 0.168(15) 0.158(15) 0.097(12) -0.028(11) 0.038(11) 0.009(12)
C28 0.159(11) 0.123(10) 0.130(10) 0.004(8) 0.062(8) -0.016(8)
C42 0.206(17) 0.153(16) 0.159(15) -0.032(13) 0.065(13) 0.000(13)
C13 0.089(12) 0.177(16) 0.193(16) -0.032(13) 0.045(12) 0.010(12)
C4 0.162(11) 0.121(10) 0.138(11) 0.000(8) 0.062(8) -0.003(8)
C36 0.115(13) 0.140(14) 0.142(14) 0.037(11) 0.028(11) 0.017(11)
C17 0.198(17) 0.189(16) 0.115(13) 0.046(12) 0.062(12) -0.044(13)
C29 0.152(11) 0.129(10) 0.120(10) -0.005(8) 0.061(8) -0.020(8)
C56 0.126(10) 0.142(11) 0.113(10) 0.019(8) 0.046(8) -0.001(8)
C52 0.164(12) 0.152(12) 0.166(12) -0.003(9) 0.067(9) 0.003(9)
C14 0.116(13) 0.149(15) 0.201(16) 0.028(13) 0.056(12) 0.029(12)
C43 0.206(18) 0.259(19) 0.180(17) -0.031(14) 0.106(14) -0.028(15)
C24A 0.094(17) 0.116(19) 0.118(18) 0.000(14) 0.050(13) -0.032(13)
C24B 0.11(3) 0.12(3) 0.12(3) 0.003(19) 0.039(18) 0.003(18)
C18 0.169(16) 0.144(14) 0.151(15) 0.028(12) 0.100(13) 0.020(12)
C47 0.182 0.212 0.231 0.032 0.112 0.080
C12 0.163(16) 0.224(18) 0.197(17) -0.009(14) 0.111(14) 0.045(13)
C51 0.154 0.115 0.130 0.012 0.072 0.013
C48 0.146(15) 0.134(15) 0.207(17) 0.037(13) 0.046(13) 0.025(12)
C53 0.173(12) 0.147(11) 0.166(12) 0.001(9) 0.068(9) 0.005(9)
C54 0.156(11) 0.153(11) 0.154(11) 0.007(8) 0.077(9) 0.004(9)
C80A 0.16(3) 0.15(3) 0.16(3) 0.002(19) 0.064(19) -0.007(19)
C80B 0.16(2) 0.15(2) 0.15(2) 0.014(15) 0.074(15) -0.013(16)
C78 0.142(11) 0.135(11) 0.139(11) 0.015(8) 0.058(8) -0.011(9)
C59 0.124(10) 0.130(10) 0.124(10) 0.004(8) 0.067(8) 0.021(8)
C74A 0.18(3) 0.16(3) 0.17(3) -0.011(18) 0.06(2) -0.003(18)
C74B 0.13(2) 0.11(2) 0.14(2) 0.006(15) 0.058(16) -0.006(15)
C75A 0.13(2) 0.14(2) 0.14(3) 0.003(17) 0.064(18) 0.004(17)
C75B 0.14(2) 0.16(3) 0.16(3) -0.001(17) 0.051(17) -0.014(17)
C46A 0.107(19) 0.118(18) 0.130(19) 0.001(14) 0.021(14) 0.006(14)
C46B 0.10(3) 0.11(3) 0.10(3) -0.008(17) 0.010(16) 0.011(17)
C76A 0.13(2) 0.18(2) 0.14(2) -0.005(16) 0.075(15) -0.008(16)
C76B 0.064(18) 0.071(19) 0.083(19) 0.001(14) 0.027(14) -0.030(14)
C81A 0.14(3) 0.15(2) 0.14(2) 0.017(17) 0.056(17) -0.008(17)
C81B 0.16(3) 0.16(2) 0.16(2) 0.019(17) 0.043(17) -0.005(17)
C79A 0.20(3) 0.20(3) 0.20(3) 0.017(18) 0.087(18) -0.004(18)
C79B 0.15(3) 0.18(3) 0.17(3) 0.003(18) 0.079(19) -0.003(18)
C23A 0.105(17) 0.119(19) 0.14(2) -0.018(15) 0.044(14) -0.003(13)
C23B 0.11(3) 0.12(3) 0.12(3) -0.012(18) 0.044(19) 0.010(18)
C22A 0.106(19) 0.12(2) 0.12(2) 0.013(15) 0.016(14) 0.008(15)
C22B 0.16(3) 0.16(3) 0.17(3) 0.015(19) 0.057(19) -0.013(18)
C60A 0.10(2) 0.11(2) 0.11(2) -0.010(16) 0.051(17) 0.032(16)
C61A 0.13(2) 0.13(2) 0.13(2) 0.015(15) 0.072(16) 0.035(16)
C62A 0.17(2) 0.19(2) 0.16(2) -0.003(16) 0.078(16) 0.010(16)
C60B 0.13(2) 0.14(2) 0.10(2) -0.014(15) 0.051(16) 0.013(16)
C61B 0.17(3) 0.18(3) 0.18(3) -0.022(18) 0.080(18) 0.013(18)
C62B 0.15(3) 0.16(3) 0.15(3) -0.014(18) 0.061(19) 0.020(18)

loop_
_atom_type_symbol
_atom_type_description
_atom_type_scat_dispersion_real
_atom_type_scat_dispersion_imag
_atom_type_scat_source
C C 0.0033 0.0016 'International Tables Vol C Tables 4.2.6.8 and 6.1.1.4'
Co Co 0.3494 0.9721 'International Tables Vol C Tables 4.2.6.8 and 6.1.1.4'
N N 0.0061 0.0033 'International Tables Vol C Tables 4.2.6.8 and 6.1.1.4'
O O 0.0106 0.0060 'International Tables Vol C Tables 4.2.6.8 and 6.1.1.4'
Tb Tb -0.1723 4.1537 'International Tables Vol C Tables 4.2.6.8 and 6.1.1.4'
H H 0.0000 0.0000 'International Tables Vol C Tables 4.2.6.8 and 6.1.1.4'

loop_
_geom_angle_atom_site_label_1
_geom_angle_atom_site_label_2
_geom_angle_atom_site_label_3
_geom_angle
_geom_angle_site_symmetry_1
_geom_angle_site_symmetry_3
_geom_angle_publ_flag
Co5 Tb2 Co3 51.72(4) . . ?
Co5 Tb2 Co4 56.33(5) . . ?
Co4 Tb2 Co3 52.52(4) . . ?
Co6 Tb2 Co3 97.50(5) . . ?
Co6 Tb2 Co5 136.01(6) . . ?
Co6 Tb2 Co4 133.97(6) . . ?
O21 Tb2 Co3 34.5(2) . . ?
O21 Tb2 Co5 34.5(2) . . ?
O21 Tb2 Co4 73.4(2) . . ?
O21 Tb2 Co6 101.8(2) . . ?
O21 Tb2 O34 117.6(3) . . ?
O22 Tb2 Co3 34.5(2) . . ?
O22 Tb2 Co5 73.1(2) . . ?
O22 Tb2 Co4 35.7(2) . . ?
O22 Tb2 Co6 99.0(2) . . ?
O22 Tb2 O21 68.3(3) . . ?
O22 Tb2 O10 73.6(3) . . ?
O22 Tb2 O34 77.4(3) . . ?
O22 Tb2 O25 143.1(4) . . ?
O10 Tb2 Co3 71.46(19) . . ?
O10 Tb2 Co5 34.1(2) . . ?
O10 Tb2 Co4 40.8(2) . . ?
O10 Tb2 Co6 168.60(19) . . ?
O10 Tb2 O21 67.6(3) . . ?
O10 Tb2 O34 145.6(3) . . ?
O24 Tb2 Co3 88.7(3) . . ?
O24 Tb2 Co5 106.6(3) . . ?
O24 Tb2 Co4 140.8(3) . . ?
O24 Tb2 Co6 33.7(3) . . ?
O24 Tb2 O21 76.3(3) . . ?
O24 Tb2 O22 109.1(3) . . ?
O24 Tb2 O10 139.8(3) . . ?
O24 Tb2 O34 67.9(3) . . ?
O24 Tb2 O12 80.6(4) . . ?
O24 Tb2 O13 144.9(4) . . ?
O24 Tb2 O25 78.1(4) . . ?
O34 Tb2 Co3 94.5(3) . . ?
O34 Tb2 Co5 146.2(3) . . ?
O34 Tb2 Co4 105.7(3) . . ?
O34 Tb2 Co6 35.0(2) . . ?
O12 Tb2 Co3 109.6(3) . . ?
O12 Tb2 Co5 65.6(3) . . ?
O12 Tb2 Co4 114.5(3) . . ?
O12 Tb2 Co6 108.0(3) . . ?
O12 Tb2 O21 75.8(3) . . ?
O12 Tb2 O22 138.6(3) . . ?
O12 Tb2 O10 74.2(3) . . ?
O12 Tb2 O34 139.8(4) . . ?
O12 Tb2 O25 77.7(4) . . ?
O13 Tb2 Co3 112.8(2) . . ?
O13 Tb2 Co5 108.5(3) . . ?
O13 Tb2 Co4 63.9(2) . . ?
O13 Tb2 Co6 112.9(3) . . ?
O13 Tb2 O21 136.6(3) . . ?
O13 Tb2 O22 80.9(3) . . ?
O13 Tb2 O10 75.0(3) . . ?
O13 Tb2 O34 82.5(3) . . ?
O13 Tb2 O12 114.6(4) . . ?
O13 Tb2 O25 75.1(4) . . ?
O25 Tb2 Co3 163.8(3) . . ?
O25 Tb2 Co5 141.2(3) . . ?
O25 Tb2 Co4 138.7(3) . . ?
O25 Tb2 Co6 66.3(3) . . ?
O25 Tb2 O21 145.6(4) . . ?
O25 Tb2 O10 124.7(3) . . ?
O25 Tb2 O34 72.0(4) . . ?
Co2 Tb1 Co3 51.64(4) . . ?
Co2 Tb1 Co1 55.77(4) . . ?
Co1 Tb1 Co3 52.63(4) . . ?
Co7 Tb1 Co3 94.44(5) . . ?
Co7 Tb1 Co2 132.67(5) . . ?
Co7 Tb1 Co1 133.27(6) . . ?
O18 Tb1 Co3 34.4(2) . . ?
O18 Tb1 Co2 33.72(19) . . ?
O18 Tb1 Co1 72.5(2) . . ?
O18 Tb1 Co7 99.2(2) . . ?
O18 Tb1 O2 66.3(3) . . ?
O18 Tb1 O36 115.4(3) . . ?
O19 Tb1 Co3 35.1(2) . . ?
O19 Tb1 Co2 73.0(2) . . ?
O19 Tb1 Co1 35.4(2) . . ?
O19 Tb1 Co7 98.1(2) . . ?
O19 Tb1 O18 68.6(3) . . ?
O19 Tb1 O2 72.8(3) . . ?
O19 Tb1 O36 76.3(3) . . ?
O19 Tb1 O4 137.3(3) . . ?
O19 Tb1 O29 142.9(3) . . ?
O2 Tb1 Co3 71.04(18) . . ?
O2 Tb1 Co2 33.62(19) . . ?
O2 Tb1 Co1 40.1(2) . . ?
O2 Tb1 Co7 164.78(18) . . ?
O2 Tb1 O36 145.6(3) . . ?
O36 Tb1 Co3 92.0(2) . . ?
O36 Tb1 Co2 143.6(2) . . ?
O36 Tb1 Co1 105.8(2) . . ?
O36 Tb1 Co7 35.3(2) . . ?
O4 Tb1 Co3 108.7(2) . . ?
O4 Tb1 Co2 64.3(2) . . ?
O4 Tb1 Co1 112.3(2) . . ?
O4 Tb1 Co7 109.3(2) . . ?
O4 Tb1 O18 75.0(3) . . ?
O4 Tb1 O2 72.6(3) . . ?
O4 Tb1 O36 141.8(3) . . ?
O4 Tb1 O29 79.4(4) . . ?
O5 Tb1 Co3 112.6(3) . . ?
O5 Tb1 Co2 107.7(3) . . ?
O5 Tb1 Co1 63.6(3) . . ?
O5 Tb1 Co7 116.5(3) . . ?
O5 Tb1 O18 135.3(3) . . ?
O5 Tb1 O19 80.0(3) . . ?
O5 Tb1 O2 74.7(3) . . ?
O5 Tb1 O36 85.5(3) . . ?
O5 Tb1 O4 113.6(4) . . ?
O5 Tb1 O29 78.8(4) . . ?
O28 Tb1 Co3 85.3(2) . . ?
O28 Tb1 Co2 104.4(2) . . ?
O28 Tb1 Co1 137.6(2) . . ?
O28 Tb1 Co7 32.4(2) . . ?
O28 Tb1 O18 74.2(3) . . ?
O28 Tb1 O19 107.0(3) . . ?
O28 Tb1 O2 137.5(3) . . ?
O28 Tb1 O36 66.6(3) . . ?
O28 Tb1 O4 83.0(3) . . ?
O28 Tb1 O5 147.8(3) . . ?
O28 Tb1 O29 77.5(4) . . ?
O29 Tb1 Co3 160.0(3) . . ?
O29 Tb1 Co2 142.9(3) . . ?
O29 Tb1 Co1 142.3(3) . . ?
O29 Tb1 Co7 65.6(3) . . ?
O29 Tb1 O18 143.7(3) . . ?
O29 Tb1 O2 128.9(3) . . ?
O29 Tb1 O36 72.0(3) . . ?
Co6 Tb3 Co7 140.05(6) . . ?
O36 Tb3 Co7 38.6(2) . . ?
O36 Tb3 Co6 117.6(2) . . ?
O36 Tb3 O34 116.4(3) . . ?
O36 Tb3 O27 66.7(3) . . ?
O36 Tb3 O31 71.1(4) . . ?
O36 Tb3 O23 142.9(4) . . ?
O36 Tb3 O32 111.6(4) . . ?
O36 Tb3 O1W 142.7(4) . . ?
O36 Tb3 C77 89.5(5) . . ?
O35 Tb3 Co7 38.1(2) . . ?
O35 Tb3 Co6 108.9(3) . . ?
O35 Tb3 O36 63.2(3) . . ?
O35 Tb3 O34 75.6(3) . . ?
O35 Tb3 O27 63.9(4) . . ?
O35 Tb3 O31 132.4(4) . . ?
O35 Tb3 O23 138.8(4) . . ?
O35 Tb3 O32 136.6(4) . . ?
O35 Tb3 O1W 89.1(4) . . ?
O35 Tb3 C77 140.0(5) . . ?
O34 Tb3 Co7 113.0(2) . . ?
O34 Tb3 Co6 37.8(2) . . ?
O34 Tb3 O27 132.3(4) . . ?
O34 Tb3 O23 63.9(4) . . ?
O34 Tb3 O1W 76.0(4) . . ?
O34 Tb3 C77 144.4(5) . . ?
O33 Tb3 Co7 114.2(3) . . ?
O33 Tb3 Co6 37.8(3) . . ?
O33 Tb3 O36 81.5(4) . . ?
O33 Tb3 O35 103.4(4) . . ?
O33 Tb3 O34 62.9(3) . . ?
O33 Tb3 O27 148.1(4) . . ?
O33 Tb3 O31 81.4(4) . . ?
O33 Tb3 O23 65.5(4) . . ?
O33 Tb3 O32 118.8(4) . . ?
O33 Tb3 O1W 131.6(4) . . ?
O33 Tb3 C77 100.4(5) . . ?
O27 Tb3 Co7 37.7(2) . . ?
O27 Tb3 Co6 169.8(3) . . ?
O27 Tb3 C77 79.0(5) . . ?
O31 Tb3 Co7 96.2(3) . . ?
O31 Tb3 Co6 103.1(3) . . ?
O31 Tb3 O34 140.5(4) . . ?
O31 Tb3 O27 87.0(4) . . ?
O31 Tb3 O23 86.9(4) . . ?
O31 Tb3 O1W 123.2(5) . . ?
O31 Tb3 C77 24.7(5) . . ?
O23 Tb3 Co7 176.8(3) . . ?
O23 Tb3 Co6 37.9(3) . . ?
O23 Tb3 O27 143.6(4) . . ?
O23 Tb3 C77 80.7(5) . . ?
O32 Tb3 Co7 109.1(3) . . ?
O32 Tb3 Co6 110.4(3) . . ?
O32 Tb3 O34 131.3(4) . . ?
O32 Tb3 O27 74.6(4) . . ?
O32 Tb3 O31 52.3(4) . . ?
O32 Tb3 O23 73.4(4) . . ?
O32 Tb3 O1W 70.8(5) . . ?
O32 Tb3 C77 27.7(5) . . ?
O1W Tb3 Co7 104.3(4) . . ?
O1W Tb3 Co6 93.9(4) . . ?
O1W Tb3 O27 79.2(4) . . ?
O1W Tb3 O23 74.4(5) . . ?
O1W Tb3 C77 98.5(6) . . ?
C77 Tb3 Co7 102.5(4) . . ?
C77 Tb3 Co6 109.7(4) . . ?
Tb1 Co3 Tb2 125.81(5) . . ?
Co5 Co3 Tb2 62.11(5) . . ?
Co5 Co3 Tb1 172.06(7) . . ?
Co5 Co3 Co2 109.30(7) . . ?
Co2 Co3 Tb2 171.40(7) . . ?
Co2 Co3 Tb1 62.78(5) . . ?
O21 Co3 Tb2 42.6(3) . . ?
O21 Co3 Tb1 145.3(3) . . ?
O21 Co3 Co5 40.0(2) . . ?
O21 Co3 Co2 131.3(3) . . ?
O21 Co3 O22 82.5(4) . . ?
O21 Co3 O17 94.4(3) . . ?
O21 Co3 O19 104.4(4) . . ?
O21 Co3 O20 78.6(3) . . ?
O22 Co3 Tb2 40.8(3) . . ?
O22 Co3 Tb1 100.0(3) . . ?
O22 Co3 Co5 86.1(3) . . ?
O22 Co3 Co2 142.5(3) . . ?
O22 Co3 O17 174.9(3) . . ?
O22 Co3 O19 102.1(3) . . ?
O22 Co3 O20 83.1(3) . . ?
O17 Co3 Tb2 136.7(2) . . ?
O17 Co3 Tb1 84.8(2) . . ?
O17 Co3 Co5 88.9(2) . . ?
O17 Co3 Co2 39.1(2) . . ?
O18 Co3 Tb2 145.4(2) . . ?
O18 Co3 Tb1 42.7(2) . . ?
O18 Co3 Co5 131.0(3) . . ?
O18 Co3 Co2 39.5(2) . . ?
O18 Co3 O21 169.0(4) . . ?
O18 Co3 O22 104.6(4) . . ?
O18 Co3 O17 77.9(3) . . ?
O18 Co3 O19 82.5(4) . . ?
O18 Co3 O20 93.8(3) . . ?
O19 Co3 Tb2 101.2(3) . . ?
O19 Co3 Tb1 40.9(3) . . ?
O19 Co3 Co5 142.8(3) . . ?
O19 Co3 Co2 86.1(3) . . ?
O19 Co3 O17 82.5(3) . . ?
O19 Co3 O20 174.2(3) . . ?
O20 Co3 Tb2 84.4(2) . . ?
O20 Co3 Tb1 136.1(3) . . ?
O20 Co3 Co5 39.2(2) . . ?
O20 Co3 Co2 88.2(2) . . ?
O20 Co3 O17 92.4(3) . . ?
Co3 Co5 Tb2 66.17(5) . . ?
O21 Co5 Tb2 45.0(3) . . ?
O21 Co5 Co3 42.1(3) . . ?
O10 Co5 Tb2 44.8(2) . . ?
O10 Co5 Co3 90.0(3) . . ?
O10 Co5 O21 88.3(4) . . ?
O20 Co5 Tb2 90.8(3) . . ?
O20 Co5 Co3 44.3(3) . . ?
O20 Co5 O21 85.7(4) . . ?
O20 Co5 O10 82.5(4) . . ?
O20 Co5 O11 177.1(4) . . ?
O11 Co5 Tb2 86.4(3) . . ?
O11 Co5 Co3 133.5(3) . . ?
O11 Co5 O21 91.9(4) . . ?
O11 Co5 O10 95.9(4) . . ?
O9 Co5 Tb2 134.4(3) . . ?
O9 Co5 Co3 84.7(3) . . ?
O9 Co5 O21 89.8(4) . . ?
O9 Co5 O10 173.9(4) . . ?
O9 Co5 O20 91.6(4) . . ?
O9 Co5 O11 90.0(4) . . ?
N2 Co5 Tb2 129.3(4) . . ?
N2 Co5 Co3 139.6(4) . . ?
N2 Co5 O21 174.2(4) . . ?
N2 Co5 O10 86.2(4) . . ?
N2 Co5 O20 95.4(4) . . ?
N2 Co5 O11 86.8(4) . . ?
N2 Co5 O9 95.8(4) . . ?
Co3 Co2 Tb1 65.58(5) . . ?
O17 Co2 Tb1 90.2(3) . . ?
O17 Co2 Co3 44.2(3) . . ?
O17 Co2 O18 85.1(4) . . ?
O17 Co2 O2 81.8(4) . . ?
O17 Co2 O3 176.7(4) . . ?
O18 Co2 Tb1 44.2(3) . . ?
O18 Co2 Co3 41.7(3) . . ?
O2 Co2 Tb1 45.3(2) . . ?
O2 Co2 Co3 89.8(2) . . ?
O2 Co2 O18 88.0(3) . . ?
O2 Co2 O3 95.9(4) . . ?
O1 Co2 Tb1 133.9(3) . . ?
O1 Co2 Co3 85.2(3) . . ?
O1 Co2 O17 92.4(4) . . ?
O1 Co2 O18 90.2(4) . . ?
O1 Co2 O2 174.1(4) . . ?
O1 Co2 O3 89.9(4) . . ?
O3 Co2 Tb1 86.6(3) . . ?
O3 Co2 Co3 133.8(3) . . ?
O3 Co2 O18 92.6(4) . . ?
N1 Co2 Tb1 129.9(3) . . ?
N1 Co2 Co3 138.7(3) . . ?
N1 Co2 O17 94.6(4) . . ?
N1 Co2 O18 174.1(4) . . ?
N1 Co2 O2 86.1(4) . . ?
N1 Co2 O1 95.7(4) . . ?
N1 Co2 O3 87.5(4) . . ?
O17 Co1 Tb1 85.7(2) . . ?
O17 Co1 O2 70.6(3) . . ?
O17 Co1 O8 96.5(4) . . ?
O17 Co1 O7 91.0(4) . . ?
O19 Co1 Tb1 41.5(3) . . ?
O19 Co1 O17 83.0(3) . . ?
O19 Co1 O2 83.4(3) . . ?
O19 Co1 O8 98.8(4) . . ?
O19 Co1 O7 157.3(4) . . ?
O2 Co1 Tb1 45.3(2) . . ?
O6 Co1 Tb1 84.1(3) . . ?
O6 Co1 O17 157.1(4) . . ?
O6 Co1 O19 102.3(4) . . ?
O6 Co1 O2 87.7(4) . . ?
O6 Co1 O8 104.5(4) . . ?
O6 Co1 O7 91.7(4) . . ?
O8 Co1 Tb1 139.8(3) . . ?
O8 Co1 O2 166.7(4) . . ?
O8 Co1 O7 60.0(4) . . ?
O7 Co1 Tb1 160.1(3) . . ?
O7 Co1 O2 115.3(3) . . ?
O22 Co4 Tb2 42.0(3) . . ?
O22 Co4 O10 83.0(3) . . ?
O22 Co4 O20 82.7(3) . . ?
O22 Co4 O15 159.0(4) . . ?
O22 Co4 O16 100.3(4) . . ?
O22 Co4 C44 129.8(5) . . ?
O10 Co4 Tb2 44.5(2) . . ?
O10 Co4 C44 142.8(5) . . ?
O20 Co4 Tb2 85.7(2) . . ?
O20 Co4 O10 70.6(3) . . ?
O20 Co4 O15 90.3(4) . . ?
O20 Co4 C44 94.1(4) . . ?
O15 Co4 Tb2 157.3(3) . . ?
O15 Co4 O10 113.3(4) . . ?
O15 Co4 C44 30.7(4) . . ?
O14 Co4 Tb2 85.0(3) . . ?
O14 Co4 O22 101.1(4) . . ?
O14 Co4 O10 91.2(4) . . ?
O14 Co4 O20 161.0(4) . . ?
O14 Co4 O15 92.0(4) . . ?
O14 Co4 O16 101.8(4) . . ?
O14 Co4 C44 97.5(5) . . ?
O16 Co4 Tb2 142.0(3) . . ?
O16 Co4 O10 165.6(4) . . ?
O16 Co4 O20 95.8(4) . . ?
O16 Co4 O15 60.6(4) . . ?
O16 Co4 C44 29.9(4) . . ?
C44 Co4 Tb2 171.8(4) . . ?
Tb3 Co7 Tb1 94.89(6) . . ?
O36 Co7 Tb1 48.7(3) . . ?
O36 Co7 Tb3 51.2(3) . . ?
O35 Co7 Tb1 94.6(3) . . ?
O35 Co7 Tb3 50.5(3) . . ?
O35 Co7 O36 81.8(4) . . ?
O28 Co7 Tb1 40.6(3) . . ?
O28 Co7 Tb3 122.6(3) . . ?
O28 Co7 O36 87.8(4) . . ?
O28 Co7 O35 91.0(4) . . ?
O28 Co7 O30 93.6(5) . . ?
O28 Co7 O27 177.2(5) . . ?
O30 Co7 Tb1 85.9(4) . . ?
O30 Co7 Tb3 122.9(3) . . ?
O30 Co7 O36 93.7(5) . . ?
O30 Co7 O35 173.4(5) . . ?
O30 Co7 O27 88.8(5) . . ?
O27 Co7 Tb1 138.3(4) . . ?
O27 Co7 Tb3 54.7(3) . . ?
O27 Co7 O36 90.5(5) . . ?
O27 Co7 O35 86.4(5) . . ?
N4 Co7 Tb1 126.5(5) . . ?
N4 Co7 Tb3 130.1(5) . . ?
N4 Co7 O36 173.5(5) . . ?
N4 Co7 O35 94.8(6) . . ?
N4 Co7 O28 86.6(5) . . ?
N4 Co7 O30 90.2(6) . . ?
N4 Co7 O27 94.8(6) . . ?
Tb3 Co6 Tb2 96.00(6) . . ?
O24 Co6 Tb2 42.4(3) . . ?
O24 Co6 Tb3 123.2(3) . . ?
O24 Co6 O34 90.5(4) . . ?
O24 Co6 O33 90.4(5) . . ?
O24 Co6 O23 177.1(5) . . ?
O24 Co6 O26 93.8(5) . . ?
O34 Co6 Tb2 49.3(3) . . ?
O34 Co6 Tb3 53.7(3) . . ?
O34 Co6 O33 82.9(5) . . ?
O34 Co6 O23 88.4(5) . . ?
O33 Co6 Tb2 94.0(3) . . ?
O33 Co6 Tb3 48.1(4) . . ?
O33 Co6 O23 86.8(5) . . ?
O23 Co6 Tb2 137.0(4) . . ?
O23 Co6 Tb3 54.2(4) . . ?
O26 Co6 Tb2 87.2(4) . . ?
O26 Co6 Tb3 126.8(4) . . ?
O26 Co6 O34 94.1(5) . . ?
O26 Co6 O33 174.8(6) . . ?
O26 Co6 O23 88.9(6) . . ?
N3 Co6 Tb2 126.9(5) . . ?
N3 Co6 Tb3 128.0(5) . . ?
N3 Co6 O24 85.4(6) . . ?
N3 Co6 O34 175.7(6) . . ?
N3 Co6 O33 95.8(6) . . ?
N3 Co6 O23 95.6(6) . . ?
N3 Co6 O26 87.5(6) . . ?
Co3 O21 Tb2 102.9(4) . . ?
Co5 O21 Tb2 100.5(4) . . ?
Co5 O21 Co3 97.8(4) . . ?
Co3 O22 Tb2 104.8(4) . . ?
Co3 O22 Co4 96.9(4) . . ?
Co4 O22 Tb2 102.2(4) . . ?
Co2 O17 Co3 96.7(4) . . ?
Co2 O17 Co1 106.7(4) . . ?
Co1 O17 Co3 94.3(3) . . ?
Co5 O10 Tb2 101.2(3) . . ?
Co5 O10 Co4 100.3(4) . . ?
Co4 O10 Tb2 94.7(3) . . ?
C33 O10 Tb2 130.7(8) . . ?
C33 O10 Co5 109.4(8) . . ?
C33 O10 Co4 115.9(8) . . ?
Co3 O18 Tb1 102.9(3) . . ?
Co2 O18 Tb1 102.1(3) . . ?
Co2 O18 Co3 98.8(4) . . ?
Co3 O19 Tb1 103.9(4) . . ?
Co1 O19 Tb1 103.1(4) . . ?
Co1 O19 Co3 96.6(4) . . ?
Co2 O2 Tb1 101.1(3) . . ?
Co2 O2 Co1 100.9(3) . . ?
Co1 O2 Tb1 94.6(3) . . ?
C9 O2 Tb1 132.8(7) . . ?
C9 O2 Co2 108.0(8) . . ?
C9 O2 Co1 114.9(8) . . ?
Co3 O20 Co4 93.5(4) . . ?
Co5 O20 Co3 96.5(4) . . ?
Co5 O20 Co4 106.5(4) . . ?
Tb3 O36 Tb1 147.8(4) . . ?
Co7 O36 Tb1 96.0(4) . . ?
Co7 O36 Tb3 90.2(4) . . ?
C1 O1 Co2 123.7(8) . . ?
Co6 O24 Tb2 103.8(5) . . ?
C57 O24 Tb2 135.5(10) . . ?
C57 O24 Co6 112.7(10) . . ?
C34 O11 Co5 122.5(11) . . ?
C25 O9 Co5 124.4(9) . . ?
C10 O4 Tb1 136.9(10) . . ?
C15 O6 Co1 124.5(10) . . ?
C10 O3 Co2 125.3(10) . . ?
Co7 O35 Tb3 91.5(4) . . ?
C15 O5 Tb1 140.5(10) . . ?
C44 O15 Co4 87.7(9) . . ?
C39 O14 Co4 124.3(10) . . ?
C20 O8 Co1 94.0(10) . . ?
C20 O7 Co1 87.8(9) . . ?
C44 O16 Co4 94.2(10) . . ?
Co7 O28 Tb1 107.0(4) . . ?
C71 O28 Tb1 134.9(9) . . ?
C71 O28 Co7 109.4(9) . . ?
Tb3 O34 Tb2 143.3(5) . . ?
Co6 O34 Tb2 95.7(4) . . ?
Co6 O34 Tb3 88.6(4) . . ?
C34 O12 Tb2 134.3(10) . . ?
C39 O13 Tb2 141.9(10) . . ?
C72 O29 Tb1 134.3(11) . . ?
Co6 O33 Tb3 94.2(5) . . ?
C72 O30 Co7 129.3(11) . . ?
C58 O25 Tb2 132.6(13) . . ?
Co7 O27 Tb3 87.6(4) . . ?
C63 O27 Tb3 143.1(11) . . ?
C63 O27 Co7 125.0(11) . . ?
C32 N2 Co5 113.0(9) . . ?
C31 N2 Co5 126.2(10) . . ?
C31 N2 C32 120.6(11) . . ?
C7 N1 Co2 124.3(10) . . ?
C7 N1 C8 121.5(11) . . ?
C8 N1 Co2 114.1(8) . . ?
C77 O31 Tb3 95.9(13) . . ?
Co6 O23 Tb3 87.9(4) . . ?
C49 O23 Tb3 148.3(11) . . ?
C49 O23 Co6 116.6(12) . . ?
C69 N4 Co7 124.6(13) . . ?
C69 N4 C70 121.6(15) . . ?
C70 N4 Co7 112.8(10) . . ?
O14 C39 O13 124.8(14) . . ?
O14 C39 C40 120.7(15) . . ?
O13 C39 C40 114.3(15) . . ?
C58 O26 Co6 125.3(13) . . ?
O1 C1 C6 125.3(13) . . ?
O1 C1 C2 114.3(13) . . ?
C6 C1 C2 120.3(14) . . ?
O10 C33 C32 105.5(10) . . ?
N2 C32 C33 106.3(10) . . ?
O2 C9 C8 108.0(10) . . ?
C34 C35 C36 108.0(14) . . ?
C38 C35 C34 114.9(15) . . ?
C38 C35 C36 106.7(15) . . ?
C37 C35 C34 109.2(14) . . ?
C37 C35 C38 109.4(16) . . ?
C37 C35 C36 108.6(16) . . ?
N1 C7 C6 124.7(13) . . ?
N2 C31 C26 123.7(14) . . ?
O6 C15 O5 125.5(15) . . ?
O6 C15 C16 119.9(15) . . ?
O5 C15 C16 114.5(15) . . ?
C1 C6 C7 124.8(14) . . ?
C1 C6 C5 117.9(15) . . ?
C7 C6 C5 117.3(15) . . ?
O4 C10 O3 126.2(14) . . ?
O4 C10 C11 116.6(15) . . ?
O3 C10 C11 116.7(15) . . ?
O11 C34 C35 109.6(17) . . ?
O12 C34 O11 130.8(15) . . ?
O12 C34 C35 119.7(15) . . ?
O15 C44 Co4 61.5(8) . . ?
O15 C44 C45 119.0(14) . . ?
O16 C44 Co4 55.9(8) . . ?
O16 C44 O15 117.4(15) . . ?
O16 C44 C45 123.6(16) . . ?
C45 C44 Co4 179.5(14) . . ?
O29 C72 C73 118.9(16) . . ?
O30 C72 O29 124.1(16) . . ?
O30 C72 C73 116.9(16) . . ?
O8 C20 O7 118.2(15) . . ?
O8 C20 C21 122.5(15) . . ?
O7 C20 C21 119.3(15) . . ?
C77 O32 Tb3 93.0(12) . . ?
C55 N3 Co6 122.9(16) . . ?
C55 N3 C56 126.3(19) . . ?
C56 N3 Co6 110.6(13) . . ?
C3 C2 C1 119.3(17) . . ?
N4 C69 C64 122.8(16) . . ?
C10 C11 C13 110.6(15) . . ?
C10 C11 C14 110.4(16) . . ?
C10 C11 C12 107.9(16) . . ?
C13 C11 C14 106.1(17) . . ?
C12 C11 C13 114.8(18) . . ?
C12 C11 C14 106.8(17) . . ?
N1 C8 C9 103.1(10) . . ?
C41 C40 C39 111.4(17) . . ?
C42 C40 C39 109.3(15) . . ?
C42 C40 C41 107.0(19) . . ?
C43 C40 C39 108.6(18) . . ?
C43 C40 C41 111.5(18) . . ?
C43 C40 C42 109(2) . . ?
C71 C70 N4 103.3(14) . . ?
O9 C25 C26 123.5(14) . . ?
O9 C25 C30 117.9(15) . . ?
C30 C25 C26 118.5(16) . . ?
O24 C57 C56 103.8(15) . . ?
C63 C64 C69 122.5(15) . . ?
C63 C64 C65 123.1(16) . . ?
C65 C64 C69 114.2(16) . . ?
C67 C66 C65 122.1(18) . . ?
C19 C16 C15 109.5(14) . . ?
C17 C16 C15 109.7(15) . . ?
C17 C16 C19 111.3(17) . . ?
C18 C16 C15 107.6(15) . . ?
C18 C16 C19 106.1(17) . . ?
C18 C16 C17 112.5(18) . . ?
C25 C26 C31 123.9(15) . . ?
C25 C26 C27 121.2(16) . . ?
C27 C26 C31 114.6(15) . . ?
O27 C63 C64 124.3(15) . . ?
O27 C63 C68 119.6(16) . . ?
C64 C63 C68 116.0(15) . . ?
C70 C71 O28 110.0(14) . . ?
C29 C30 C25 122.3(18) . . ?
C4 C5 C6 123.4(19) . . ?
C20 C21 C24A 102.3(17) . . ?
C20 C21 C23B 115(3) . . ?
C20 C21 C22A 106.9(19) . . ?
C20 C21 C22B 107(3) . . ?
C24B C21 C20 109(3) . . ?
C24B C21 C23B 136(4) . . ?
C24B C21 C22B 106(6) . . ?
C23A C21 C20 112.3(19) . . ?
C23A C21 C24A 96(3) . . ?
C23A C21 C22A 131(3) . . ?
C23B C21 C22B 57(5) . . ?
C22A C21 C24A 104(3) . . ?
C72 C73 C74A 110(3) . . ?
C72 C73 C75B 98(2) . . ?
C72 C73 C76A 113(2) . . ?
C72 C73 C76B 96.8(19) . . ?
C74B C73 C72 113(2) . . ?
C74B C73 C75B 106(3) . . ?
C74B C73 C76B 71(3) . . ?
C75A C73 C72 109(3) . . ?
C75A C73 C74A 103(4) . . ?
C75A C73 C76A 63(3) . . ?
C76A C73 C74A 137(3) . . ?
C76B C73 C75B 165(3) . . ?
C66 C67 C68 121.7(17) . . ?
C44 C45 C47 104.4(15) . . ?
C44 C45 C46A 112.3(18) . . ?
C44 C45 C46B 105(2) . . ?
C48 C45 C44 116.1(17) . . ?
C48 C45 C47 100.5(19) . . ?
C48 C45 C46A 125(2) . . ?
C48 C45 C46B 89(3) . . ?
C46A C45 C47 92(2) . . ?
C46B C45 C47 141(3) . . ?
C2 C3 C4 122(2) . . ?
C66 C65 C64 118.5(17) . . ?
O25 C58 O26 127.4(19) . . ?
O25 C58 C59 116.6(19) . . ?
O26 C58 C59 116.0(18) . . ?
C63 C68 C67 118.6(17) . . ?
N3 C55 C50 124(2) . . ?
O31 C77 Tb3 59.4(11) . . ?
O31 C77 O32 119(2) . . ?
O31 C77 C78 118(2) . . ?
O32 C77 Tb3 59.3(10) . . ?
O32 C77 C78 122(2) . . ?
C78 C77 Tb3 167.1(15) . . ?
C50 C49 O23 127(2) . . ?
C50 C49 C54 125(2) . . ?
C54 C49 O23 108(2) . . ?
C55 C50 C51 109(2) . . ?
C49 C50 C55 128(2) . . ?
C49 C50 C51 123(2) . . ?
C28 C27 C26 118.1(18) . . ?
C27 C28 C29 120(2) . . ?
C5 C4 C3 117(2) . . ?
C30 C29 C28 119(2) . . ?
N3 C56 C57 108.0(17) . . ?
C51 C52 C53 133(3) . . ?
C52 C51 C50 110(2) . . ?
C52 C53 C54 112(2) . . ?
C49 C54 C53 116(2) . . ?
C80A C78 C77 101(3) . . ?
C80A C78 C81A 60(4) . . ?
C80A C78 C79A 130(5) . . ?
C80B C78 C77 108(2) . . ?
C81A C78 C77 97(2) . . ?
C81A C78 C79A 148(4) . . ?
C81B C78 C77 109(3) . . ?
C81B C78 C80B 135(3) . . ?
C79A C78 C77 108(3) . . ?
C79B C78 C77 112(3) . . ?
C79B C78 C80B 123(4) . . ?
C79B C78 C81B 63(5) . . ?
C58 C59 C61B 100(2) . . ?
C60A C59 C58 111(2) . . ?
C60A C59 C61A 139(3) . . ?
C60A C59 C62A 106(3) . . ?
C61A C59 C58 109(2) . . ?
C62A C59 C58 107(2) . . ?
C62A C59 C61A 65(2) . . ?
C60B C59 C58 110(2) . . ?
C60B C59 C61B 65(3) . . ?
C62B C59 C58 105(3) . . ?
C62B C59 C60B 98(4) . . ?
C62B C59 C61B 154(4) . . ?

loop_
_geom_bond_atom_site_label_1
_geom_bond_atom_site_label_2
_geom_bond_distance
_geom_bond_site_symmetry_2
_geom_bond_publ_flag
Tb2 Co3 3.4741(18) . ?
Tb2 Co5 3.3565(19) . ?
Tb2 Co4 3.426(2) . ?
Tb2 Co6 3.277(2) . ?
Tb2 O21 2.413(9) . ?
Tb2 O22 2.346(9) . ?
Tb2 O10 2.410(8) . ?
Tb2 O24 2.278(10) . ?
Tb2 O34 2.497(10) . ?
Tb2 O12 2.329(11) . ?
Tb2 O13 2.314(10) . ?
Tb2 O25 2.362(11) . ?
Tb1 Co3 3.4657(18) . ?
Tb1 Co2 3.3845(19) . ?
Tb1 Co1 3.440(2) . ?
Tb1 Co7 3.319(2) . ?
Tb1 O18 2.413(9) . ?
Tb1 O19 2.340(10) . ?
Tb1 O2 2.452(8) . ?
Tb1 O36 2.509(10) . ?
Tb1 O4 2.361(11) . ?
Tb1 O5 2.334(11) . ?
Tb1 O28 2.260(9) . ?
Tb1 O29 2.370(10) . ?
Tb3 Co7 3.088(2) . ?
Tb3 Co6 3.080(3) . ?
Tb3 O36 2.406(10) . ?
Tb3 O35 2.382(10) . ?
Tb3 O34 2.482(10) . ?
Tb3 O33 2.298(12) . ?
Tb3 O27 2.522(11) . ?
Tb3 O31 2.464(13) . ?
Tb3 O23 2.499(12) . ?
Tb3 O32 2.453(14) . ?
Tb3 O1W 2.497(14) . ?
Tb3 C77 2.85(2) . ?
Co3 Co5 2.981(2) . ?
Co3 Co2 2.984(2) . ?
Co3 O21 2.019(9) . ?
Co3 O22 2.033(9) . ?
Co3 O17 2.095(8) . ?
Co3 O18 2.008(9) . ?
Co3 O19 2.055(9) . ?
Co3 O20 2.095(8) . ?
Co5 O21 1.935(9) . ?
Co5 O10 1.916(8) . ?
Co5 O20 1.896(9) . ?
Co5 O11 1.913(9) . ?
Co5 O9 1.876(8) . ?
Co5 N2 1.857(11) . ?
Co2 O17 1.895(9) . ?
Co2 O18 1.921(8) . ?
Co2 O2 1.909(8) . ?
Co2 O1 1.891(8) . ?
Co2 O3 1.919(9) . ?
Co2 N1 1.879(11) . ?
Co1 O17 2.081(8) . ?
Co1 O19 2.046(9) . ?
Co1 O2 2.224(9) . ?
Co1 O6 2.039(9) . ?
Co1 O8 2.109(10) . ?
Co1 O7 2.221(10) . ?
Co4 O22 2.048(9) . ?
Co4 O10 2.246(9) . ?
Co4 O20 2.096(8) . ?
Co4 O15 2.205(10) . ?
Co4 O14 2.030(10) . ?
Co4 O16 2.082(11) . ?
Co4 C44 2.506(16) . ?
Co7 O36 1.927(10) . ?
Co7 O35 1.904(10) . ?
Co7 O28 1.860(9) . ?
Co7 O30 1.875(12) . ?
Co7 O27 1.889(10) . ?
Co7 N4 1.848(14) . ?
Co6 O24 1.874(10) . ?
Co6 O34 1.888(10) . ?
Co6 O33 1.891(11) . ?
Co6 O23 1.894(12) . ?
Co6 O26 1.882(12) . ?
Co6 N3 1.873(16) . ?
O10 C33 1.446(14) . ?
O2 C9 1.418(14) . ?
O1 C1 1.305(15) . ?
O24 C57 1.411(19) . ?
O11 C34 1.299(18) . ?
O9 C25 1.312(17) . ?
O4 C10 1.259(17) . ?
O6 C15 1.231(17) . ?
O3 C10 1.276(17) . ?
O5 C15 1.244(17) . ?
O15 C44 1.282(18) . ?
O14 C39 1.249(17) . ?
O8 C20 1.243(17) . ?
O7 C20 1.283(17) . ?
O16 C44 1.252(16) . ?
O28 C71 1.456(18) . ?
O12 C34 1.22(2) . ?
O13 C39 1.270(17) . ?
O29 C72 1.267(17) . ?
O30 C72 1.259(18) . ?
O25 C58 1.23(2) . ?
O27 C63 1.273(17) . ?
N2 C32 1.487(16) . ?
N2 C31 1.258(16) . ?
N1 C7 1.291(16) . ?
N1 C8 1.465(16) . ?
O31 C77 1.20(2) . ?
O23 C49 1.42(2) . ?
N4 C69 1.326(19) . ?
N4 C70 1.52(2) . ?
C39 C40 1.55(2) . ?
O26 C58 1.30(2) . ?
C1 C6 1.373(19) . ?
C1 C2 1.44(2) . ?
C33 C32 1.540(18) . ?
C9 C8 1.567(18) . ?
C35 C34 1.57(2) . ?
C35 C38 1.53(2) . ?
C35 C37 1.50(2) . ?
C35 C36 1.58(2) . ?
C7 C6 1.402(19) . ?
C31 C26 1.452(19) . ?
C15 C16 1.57(2) . ?
C6 C5 1.44(2) . ?
C10 C11 1.49(2) . ?
C44 C45 1.50(2) . ?
C72 C73 1.53(2) . ?
C20 C21 1.50(2) . ?
O32 C77 1.32(2) . ?
N3 C55 1.32(2) . ?
N3 C56 1.40(2) . ?
C2 C3 1.37(2) . ?
C69 C64 1.46(2) . ?
C11 C13 1.51(2) . ?
C11 C14 1.54(2) . ?
C11 C12 1.51(3) . ?
C40 C41 1.50(2) . ?
C40 C42 1.46(3) . ?
C40 C43 1.45(3) . ?
C70 C71 1.45(2) . ?
C25 C26 1.40(2) . ?
C25 C30 1.38(2) . ?
C57 C56 1.53(2) . ?
C64 C63 1.42(2) . ?
C64 C65 1.41(2) . ?
C66 C67 1.34(2) . ?
C66 C65 1.34(2) . ?
C16 C19 1.51(2) . ?
C16 C17 1.48(2) . ?
C16 C18 1.49(2) . ?
C26 C27 1.42(2) . ?
C63 C68 1.42(2) . ?
C30 C29 1.37(2) . ?
C5 C4 1.37(3) . ?
C21 C24A 1.63(4) . ?
C21 C24B 1.30(7) . ?
C21 C23A 1.49(3) . ?
C21 C23B 1.54(8) . ?
C21 C22A 1.51(4) . ?
C21 C22B 1.56(7) . ?
C73 C74A 1.64(7) . ?
C73 C74B 1.44(3) . ?
C73 C75A 1.29(4) . ?
C73 C75B 1.69(5) . ?
C73 C76A 1.56(4) . ?
C73 C76B 1.63(4) . ?
C67 C68 1.44(2) . ?
C45 C47 1.58(3) . ?
C45 C48 1.44(2) . ?
C45 C46A 1.56(4) . ?
C45 C46B 1.49(5) . ?
C3 C4 1.43(3) . ?
C58 C59 1.61(3) . ?
C55 C50 1.35(3) . ?
C77 C78 1.62(3) . ?
C49 C50 1.24(3) . ?
C49 C54 1.43(3) . ?
C50 C51 1.51(3) . ?
C27 C28 1.40(2) . ?
C28 C29 1.41(3) . ?
C52 C51 1.34(3) . ?
C52 C53 1.37(3) . ?
C53 C54 1.50(3) . ?
C80A C78 1.53(8) . ?
C80B C78 1.56(4) . ?
C78 C81A 1.59(5) . ?
C78 C81B 1.55(5) . ?
C78 C79A 1.60(6) . ?
C78 C79B 1.38(6) . ?
C59 C60A 1.37(5) . ?
C59 C61A 1.52(4) . ?
C59 C62A 1.45(3) . ?
C59 C60B 1.52(5) . ?
C59 C61B 1.62(5) . ?
C59 C62B 1.46(4) . ?

loop_
_geom_torsion_atom_site_label_1
_geom_torsion_atom_site_label_2
_geom_torsion_atom_site_label_3
_geom_torsion_atom_site_label_4
_geom_torsion
_geom_torsion_site_symmetry_1
_geom_torsion_site_symmetry_2
_geom_torsion_site_symmetry_3
_geom_torsion_site_symmetry_4
_geom_torsion_publ_flag
Tb2 Co5 O20 Co3 53.6(3) . . . . ?
Tb2 Co5 O20 Co4 -42.0(3) . . . . ?
Tb2 Co5 O9 C25 155.5(10) . . . . ?
Tb2 Co5 N2 C32 16.1(11) . . . . ?
Tb2 Co5 N2 C31 -158.2(10) . . . . ?
Tb2 Co6 O24 C57 -154.0(13) . . . . ?
Tb2 Co6 O34 Tb3 -143.5(5) . . . . ?
Tb2 Co6 O33 Tb3 94.5(3) . . . . ?
Tb2 Co6 O23 Tb3 -54.2(6) . . . . ?
Tb2 Co6 O23 C49 146.8(11) . . . . ?
Tb2 Co6 O26 C58 -4.1(16) . . . . ?
Tb2 Co6 N3 C55 -153.1(14) . . . . ?
Tb2 Co6 N3 C56 23.6(16) . . . . ?
Tb2 O10 C33 C32 -168.8(8) . . . . ?
Tb2 O24 C57 C56 -179.0(11) . . . . ?
Tb2 O12 C34 O11 -4(3) . . . . ?
Tb2 O12 C34 C35 175.8(10) . . . . ?
Tb2 O13 C39 O14 -3(3) . . . . ?
Tb2 O13 C39 C40 171.8(12) . . . . ?
Tb2 O25 C58 O26 14(3) . . . . ?
Tb2 O25 C58 C59 -164.1(13) . . . . ?
Tb1 Co2 O17 Co3 53.4(3) . . . . ?
Tb1 Co2 O17 Co1 -43.1(3) . . . . ?
Tb1 Co2 O1 C1 161.5(9) . . . . ?
Tb1 Co2 N1 C7 -160.1(10) . . . . ?
Tb1 Co2 N1 C8 16.7(10) . . . . ?
Tb1 Co7 O28 C71 -152.8(12) . . . . ?
Tb1 Co7 O30 C72 -5.5(14) . . . . ?
Tb1 Co7 O27 Tb3 -50.4(6) . . . . ?
Tb1 Co7 O27 C63 148.2(11) . . . . ?
Tb1 Co7 N4 C69 -150.4(12) . . . . ?
Tb1 Co7 N4 C70 17.5(14) . . . . ?
Tb1 O2 C9 C8 -170.4(8) . . . . ?
Tb1 O4 C10 O3 -10(2) . . . . ?
Tb1 O4 C10 C11 177.7(10) . . . . ?
Tb1 O5 C15 O6 -20(3) . . . . ?
Tb1 O5 C15 C16 159.8(11) . . . . ?
Tb1 O28 C71 C70 178.0(10) . . . . ?
Tb1 O29 C72 O30 10(3) . . . . ?
Tb1 O29 C72 C73 -174.0(12) . . . . ?
Tb3 Co7 O28 Tb1 -53.9(5) . . . . ?
Tb3 Co7 O28 C71 153.3(9) . . . . ?
Tb3 Co7 O30 C72 87.6(14) . . . . ?
Tb3 Co7 O27 C63 -161.4(15) . . . . ?
Tb3 Co7 N4 C69 70.1(16) . . . . ?
Tb3 Co7 N4 C70 -122.0(10) . . . . ?
Tb3 Co6 O24 Tb2 -58.0(5) . . . . ?
Tb3 Co6 O24 C57 148.0(10) . . . . ?
Tb3 Co6 O34 Tb2 143.5(5) . . . . ?
Tb3 Co6 O23 C49 -159.0(14) . . . . ?
Tb3 Co6 O26 C58 91.3(16) . . . . ?
Tb3 Co6 N3 C55 68.0(17) . . . . ?
Tb3 Co6 N3 C56 -115.3(13) . . . . ?
Tb3 O27 C63 C64 -135.5(15) . . . . ?
Tb3 O27 C63 C68 48(2) . . . . ?
Tb3 O31 C77 O32 5(2) . . . . ?
Tb3 O31 C77 C78 -165.4(17) . . . . ?
Tb3 O23 C49 C50 -120(3) . . . . ?
Tb3 O23 C49 C54 62(3) . . . . ?
Tb3 O32 C77 O31 -5(2) . . . . ?
Tb3 O32 C77 C78 165.0(18) . . . . ?
Tb3 C77 C78 C80A -155(8) . . . . ?
Tb3 C77 C78 C80B -111(7) . . . . ?
Tb3 C77 C78 C81A 145(7) . . . . ?
Tb3 C77 C78 C81B 96(8) . . . . ?
Tb3 C77 C78 C79A -15(9) . . . . ?
Tb3 C77 C78 C79B 28(9) . . . . ?
Co3 Co5 O20 Co4 -95.6(4) . . . . ?
Co3 Co5 O9 C25 -155.7(11) . . . . ?
Co3 Co5 N2 C32 -82.9(10) . . . . ?
Co3 Co5 N2 C31 102.8(12) . . . . ?
Co3 Co2 O17 Co1 -96.5(4) . . . . ?
Co3 Co2 O1 C1 -149.6(11) . . . . ?
Co3 Co2 N1 C7 102.1(11) . . . . ?
Co3 Co2 N1 C8 -81.1(10) . . . . ?
Co5 O10 C33 C32 -43.8(12) . . . . ?
Co5 O11 C34 O12 -3(2) . . . . ?
Co5 O11 C34 C35 176.6(9) . . . . ?
Co5 O9 C25 C26 9(2) . . . . ?
Co5 O9 C25 C30 -173.7(12) . . . . ?
Co5 N2 C32 C33 -27.0(13) . . . . ?
Co5 N2 C31 C26 -5(2) . . . . ?
Co2 O2 C9 C8 -45.3(12) . . . . ?
Co2 O1 C1 C6 5(2) . . . . ?
Co2 O1 C1 C2 -172.4(10) . . . . ?
Co2 O3 C10 O4 1(2) . . . . ?
Co2 O3 C10 C11 173.0(10) . . . . ?
Co2 N1 C7 C6 -8(2) . . . . ?
Co2 N1 C8 C9 -27.7(12) . . . . ?
Co1 O2 C9 C8 66.3(12) . . . . ?
Co1 O6 C15 O5 7(2) . . . . ?
Co1 O6 C15 C16 -172.1(10) . . . . ?
Co1 O8 C20 O7 -0.4(15) . . . . ?
Co1 O8 C20 C21 -179.6(15) . . . . ?
Co1 O7 C20 O8 0.4(15) . . . . ?
Co1 O7 C20 C21 179.6(15) . . . . ?
Co4 O10 C33 C32 68.6(11) . . . . ?
Co4 O15 C44 O16 1.8(14) . . . . ?
Co4 O15 C44 C45 179.8(14) . . . . ?
Co4 O14 C39 O13 2(2) . . . . ?
Co4 O14 C39 C40 -172.9(12) . . . . ?
Co4 O16 C44 O15 -1.9(15) . . . . ?
Co4 O16 C44 C45 -179.8(15) . . . . ?
Co7 O28 C71 C70 -40.1(16) . . . . ?
Co7 O30 C72 O29 0(3) . . . . ?
Co7 O30 C72 C73 -175.6(12) . . . . ?
Co7 O27 C63 C64 12(2) . . . . ?
Co7 O27 C63 C68 -164.2(11) . . . . ?
Co7 N4 C69 C64 -12(2) . . . . ?
Co7 N4 C70 C71 -31.5(17) . . . . ?
Co6 O24 C57 C56 -36.4(17) . . . . ?
Co6 O23 C49 C50 18(3) . . . . ?
Co6 O23 C49 C54 -160.8(13) . . . . ?
Co6 O26 C58 O25 -3(3) . . . . ?
Co6 O26 C58 C59 174.8(14) . . . . ?
Co6 N3 C55 C50 -4(3) . . . . ?
Co6 N3 C56 C57 -37(2) . . . . ?
O21 Co5 O20 Co3 8.9(4) . . . . ?
O21 Co5 O20 Co4 -86.7(4) . . . . ?
O21 Co5 O9 C25 162.5(11) . . . . ?
O17 Co2 O1 C1 -105.9(11) . . . . ?
O17 Co2 N1 C7 105.8(11) . . . . ?
O17 Co2 N1 C8 -77.4(9) . . . . ?
O10 Co5 O20 Co3 97.7(4) . . . . ?
O10 Co5 O20 Co4 2.1(4) . . . . ?
O10 Co5 N2 C32 2.6(9) . . . . ?
O10 Co5 N2 C31 -171.6(12) . . . . ?
O10 C33 C32 N2 44.9(14) . . . . ?
O18 Co2 O17 Co3 9.5(3) . . . . ?
O18 Co2 O17 Co1 -87.0(4) . . . . ?
O18 Co2 O1 C1 169.0(11) . . . . ?
O2 Co2 O17 Co3 98.2(3) . . . . ?
O2 Co2 O17 Co1 1.6(4) . . . . ?
O2 Co2 N1 C7 -172.7(12) . . . . ?
O2 Co2 N1 C8 4.1(9) . . . . ?
O2 C9 C8 N1 46.9(14) . . . . ?
O20 Co5 O9 C25 -111.8(11) . . . . ?
O20 Co5 N2 C32 -79.4(9) . . . . ?
O20 Co5 N2 C31 106.3(12) . . . . ?
O36 Co7 O28 Tb1 -14.1(5) . . . . ?
O36 Co7 O28 C71 -166.9(10) . . . . ?
O36 Co7 O30 C72 42.6(14) . . . . ?
O36 Co7 O27 Tb3 -39.2(4) . . . . ?
O36 Co7 O27 C63 159.4(13) . . . . ?
O1 Co2 O17 Co3 -80.5(4) . . . . ?
O1 Co2 O17 Co1 -177.1(4) . . . . ?
O1 Co2 N1 C7 12.9(12) . . . . ?
O1 Co2 N1 C8 -170.3(9) . . . . ?
O1 C1 C6 C7 4(3) . . . . ?
O1 C1 C6 C5 -177.5(15) . . . . ?
O1 C1 C2 C3 179.5(16) . . . . ?
O24 Co6 O34 Tb2 11.2(4) . . . . ?
O24 Co6 O34 Tb3 -132.3(4) . . . . ?
O24 Co6 O33 Tb3 136.8(4) . . . . ?
O24 Co6 O26 C58 -46.0(17) . . . . ?
O24 Co6 N3 C55 -162.6(16) . . . . ?
O24 Co6 N3 C56 14.1(13) . . . . ?
O24 C57 C56 N3 47(2) . . . . ?
O11 Co5 O9 C25 70.6(12) . . . . ?
O11 Co5 N2 C32 98.7(9) . . . . ?
O11 Co5 N2 C31 -75.5(12) . . . . ?
O9 Co5 O20 Co3 -80.8(4) . . . . ?
O9 Co5 O20 Co4 -176.4(4) . . . . ?
O9 Co5 N2 C32 -171.6(9) . . . . ?
O9 Co5 N2 C31 14.2(12) . . . . ?
O9 C25 C26 C31 5(3) . . . . ?
O9 C25 C26 C27 177.9(16) . . . . ?
O9 C25 C30 C29 179.1(17) . . . . ?
O4 C10 C11 C13 -52(2) . . . . ?
O4 C10 C11 C14 -169.1(16) . . . . ?
O4 C10 C11 C12 75(2) . . . . ?
O6 C15 C16 C19 -127.9(17) . . . . ?
O6 C15 C16 C17 -5(2) . . . . ?
O6 C15 C16 C18 117.3(18) . . . . ?
O3 Co2 O1 C1 76.5(11) . . . . ?
O3 Co2 N1 C7 -76.7(11) . . . . ?
O3 Co2 N1 C8 100.1(9) . . . . ?
O3 C10 C11 C13 135.3(17) . . . . ?
O3 C10 C11 C14 18(2) . . . . ?
O3 C10 C11 C12 -98.3(19) . . . . ?
O35 Co7 O28 Tb1 -95.8(5) . . . . ?
O35 Co7 O28 C71 111.3(10) . . . . ?
O35 Co7 O27 Tb3 42.5(4) . . . . ?
O35 Co7 O27 C63 -118.9(13) . . . . ?
O35 Co7 N4 C69 110.3(15) . . . . ?
O35 Co7 N4 C70 -81.8(12) . . . . ?
O5 C15 C16 C19 53(2) . . . . ?
O5 C15 C16 C17 175.0(16) . . . . ?
O5 C15 C16 C18 -62(2) . . . . ?
O15 C44 C45 C47 -128.2(18) . . . . ?
O15 C44 C45 C48 -19(3) . . . . ?
O15 C44 C45 C46A 133(2) . . . . ?
O15 C44 C45 C46B 78(3) . . . . ?
O14 C39 C40 C41 -12(2) . . . . ?
O14 C39 C40 C42 -129.7(19) . . . . ?
O14 C39 C40 C43 112(2) . . . . ?
O8 C20 C21 C24A 58(3) . . . . ?
O8 C20 C21 C24B 18(6) . . . . ?
O8 C20 C21 C23A 160(3) . . . . ?
O8 C20 C21 C23B -157(5) . . . . ?
O8 C20 C21 C22A -50(3) . . . . ?
O8 C20 C21 C22B -97(5) . . . . ?
O7 C20 C21 C24A -121(2) . . . . ?
O7 C20 C21 C24B -161(6) . . . . ?
O7 C20 C21 C23A -19(3) . . . . ?
O7 C20 C21 C23B 23(5) . . . . ?
O7 C20 C21 C22A 130(3) . . . . ?
O7 C20 C21 C22B 84(5) . . . . ?
O16 C44 C45 C47 50(2) . . . . ?
O16 C44 C45 C48 159.2(18) . . . . ?
O16 C44 C45 C46A -49(3) . . . . ?
O16 C44 C45 C46B -104(3) . . . . ?
O28 Co7 O30 C72 -45.5(14) . . . . ?
O28 Co7 N4 C69 -159.0(15) . . . . ?
O28 Co7 N4 C70 9.0(12) . . . . ?
O34 Co6 O24 Tb2 -12.6(5) . . . . ?
O34 Co6 O24 C57 -166.6(11) . . . . ?
O34 Co6 O33 Tb3 46.3(4) . . . . ?
O34 Co6 O23 Tb3 -44.7(4) . . . . ?
O34 Co6 O23 C49 156.3(12) . . . . ?
O34 Co6 O26 C58 44.8(17) . . . . ?
O13 C39 C40 C41 173.1(16) . . . . ?
O13 C39 C40 C42 55(2) . . . . ?
O13 C39 C40 C43 -64(2) . . . . ?
O29 C72 C73 C74A -176(4) . . . . ?
O29 C72 C73 C74B -130(3) . . . . ?
O29 C72 C73 C75A 72(4) . . . . ?
O29 C72 C73 C75B 119(3) . . . . ?
O29 C72 C73 C76A 4(3) . . . . ?
O29 C72 C73 C76B -58(2) . . . . ?
O33 Co6 O24 Tb2 -95.5(5) . . . . ?
O33 Co6 O24 C57 110.6(11) . . . . ?
O33 Co6 O34 Tb2 101.6(5) . . . . ?
O33 Co6 O34 Tb3 -41.9(4) . . . . ?
O33 Co6 O23 Tb3 38.3(4) . . . . ?
O33 Co6 O23 C49 -120.8(13) . . . . ?
O33 Co6 N3 C55 107.4(16) . . . . ?
O33 Co6 N3 C56 -75.9(14) . . . . ?
O30 Co7 O28 Tb1 79.4(5) . . . . ?
O30 Co7 O28 C71 -73.4(10) . . . . ?
O30 Co7 O27 Tb3 -132.9(4) . . . . ?
O30 Co7 O27 C63 65.7(13) . . . . ?
O30 Co7 N4 C69 -65.4(15) . . . . ?
O30 Co7 N4 C70 102.6(12) . . . . ?
O30 C72 C73 C74A 0(4) . . . . ?
O30 C72 C73 C74B 47(3) . . . . ?
O30 C72 C73 C75A -112(4) . . . . ?
O30 C72 C73 C75B -64(3) . . . . ?
O30 C72 C73 C76A 180(2) . . . . ?
O30 C72 C73 C76B 119(2) . . . . ?
O25 C58 C59 C60A 3(4) . . . . ?
O25 C58 C59 C61A -173(3) . . . . ?
O25 C58 C59 C62A 118(3) . . . . ?
O25 C58 C59 C60B -47(3) . . . . ?
O25 C58 C59 C61B -114(3) . . . . ?
O25 C58 C59 C62B 58(4) . . . . ?
O27 Co7 O30 C72 133.0(14) . . . . ?
O27 Co7 N4 C69 23.4(15) . . . . ?
O27 Co7 N4 C70 -168.6(12) . . . . ?
O27 C63 C68 C67 175.5(15) . . . . ?
N2 Co5 O20 Co3 -176.8(4) . . . . ?
N2 Co5 O20 Co4 87.6(5) . . . . ?
N2 Co5 O9 C25 -16.2(12) . . . . ?
N2 C31 C26 C25 -8(3) . . . . ?
N2 C31 C26 C27 179.1(15) . . . . ?
N1 Co2 O17 Co3 -176.5(4) . . . . ?
N1 Co2 O17 Co1 87.0(5) . . . . ?
N1 Co2 O1 C1 -11.1(11) . . . . ?
N1 C7 C6 C1 -2(3) . . . . ?
N1 C7 C6 C5 179.5(15) . . . . ?
O31 C77 C78 C80A -79(5) . . . . ?
O31 C77 C78 C80B -35(4) . . . . ?
O31 C77 C78 C81A -139(3) . . . . ?
O31 C77 C78 C81B 172(3) . . . . ?
O31 C77 C78 C79A 60(4) . . . . ?
O31 C77 C78 C79B 104(5) . . . . ?
O23 Co6 O34 Tb2 -171.4(5) . . . . ?
O23 Co6 O34 Tb3 45.0(4) . . . . ?
O23 Co6 O33 Tb3 -42.4(5) . . . . ?
O23 Co6 O26 C58 133.1(17) . . . . ?
O23 Co6 N3 C55 20.0(16) . . . . ?
O23 Co6 N3 C56 -163.2(14) . . . . ?
O23 C49 C50 C55 6(4) . . . . ?
O23 C49 C50 C51 -178.3(18) . . . . ?
O23 C49 C54 C53 179.5(17) . . . . ?
N4 Co7 O28 Tb1 169.4(6) . . . . ?
N4 Co7 O28 C71 16.6(10) . . . . ?
N4 Co7 O30 C72 -132.1(14) . . . . ?
N4 Co7 O27 Tb3 137.0(5) . . . . ?
N4 Co7 O27 C63 -24.4(14) . . . . ?
N4 C69 C64 C63 -9(3) . . . . ?
N4 C69 C64 C65 175.6(16) . . . . ?
N4 C70 C71 O28 44.7(18) . . . . ?
O26 Co6 O24 Tb2 81.6(5) . . . . ?
O26 Co6 O24 C57 -72.4(12) . . . . ?
O26 Co6 O34 Tb2 -82.7(5) . . . . ?
O26 Co6 O34 Tb3 133.8(5) . . . . ?
O26 Co6 O23 Tb3 -138.8(5) . . . . ?
O26 Co6 O23 C49 62.2(13) . . . . ?
O26 Co6 N3 C55 -68.6(16) . . . . ?
O26 Co6 N3 C56 108.1(14) . . . . ?
O26 C58 C59 C60A -175(3) . . . . ?
O26 C58 C59 C61A 8(3) . . . . ?
O26 C58 C59 C62A -60(3) . . . . ?
O26 C58 C59 C60B 135(3) . . . . ?
O26 C58 C59 C61B 68(3) . . . . ?
O26 C58 C59 C62B -120(4) . . . . ?
C1 C6 C5 C4 -1(3) . . . . ?
C1 C2 C3 C4 -3(3) . . . . ?
C32 N2 C31 C26 -178.7(13) . . . . ?
C7 N1 C8 C9 149.2(12) . . . . ?
C7 C6 C5 C4 177.4(18) . . . . ?
C31 N2 C32 C33 147.6(13) . . . . ?
C31 C26 C27 C28 173.9(17) . . . . ?
C6 C1 C2 C3 2(3) . . . . ?
C6 C5 C4 C3 1(3) . . . . ?
O32 C77 C78 C80A 111(5) . . . . ?
O32 C77 C78 C80B 155(3) . . . . ?
O32 C77 C78 C81A 51(3) . . . . ?
O32 C77 C78 C81B 2(4) . . . . ?
O32 C77 C78 C79A -109(4) . . . . ?
O32 C77 C78 C79B -66(5) . . . . ?
N3 Co6 O24 Tb2 168.7(6) . . . . ?
N3 Co6 O24 C57 14.8(12) . . . . ?
N3 Co6 O33 Tb3 -137.7(6) . . . . ?
N3 Co6 O23 Tb3 133.8(5) . . . . ?
N3 Co6 O23 C49 -25.2(13) . . . . ?
N3 Co6 O26 C58 -131.2(17) . . . . ?
N3 C55 C50 C49 -14(4) . . . . ?
N3 C55 C50 C51 169.4(19) . . . . ?
C2 C1 C6 C7 -178.7(15) . . . . ?
C2 C1 C6 C5 -1(2) . . . . ?
C2 C3 C4 C5 1(3) . . . . ?
C69 N4 C70 C71 136.8(17) . . . . ?
C69 C64 C63 O27 8(3) . . . . ?
C69 C64 C63 C68 -175.3(15) . . . . ?
C69 C64 C65 C66 176.6(15) . . . . ?
C8 N1 C7 C6 175.0(13) . . . . ?
C70 N4 C69 C64 -178.4(15) . . . . ?
C25 C26 C27 C28 1(3) . . . . ?
C25 C30 C29 C28 5(3) . . . . ?
C64 C63 C68 C67 -1(2) . . . . ?
C66 C67 C68 C63 2(3) . . . . ?
C26 C25 C30 C29 -4(3) . . . . ?
C26 C27 C28 C29 0(3) . . . . ?
C38 C35 C34 O11 9(2) . . . . ?
C38 C35 C34 O12 -171.3(16) . . . . ?
C63 C64 C65 C66 1(2) . . . . ?
C30 C25 C26 C31 -171.7(16) . . . . ?
C30 C25 C26 C27 1(3) . . . . ?
C67 C66 C65 C64 -1(3) . . . . ?
C65 C64 C63 O27 -176.7(15) . . . . ?
C65 C64 C63 C68 0(2) . . . . ?
C65 C66 C67 C68 -1(3) . . . . ?
C55 N3 C56 C57 139.3(19) . . . . ?
C55 C50 C51 C52 180(2) . . . . ?
C37 C35 C34 O11 -114.6(16) . . . . ?
C37 C35 C34 O12 65(2) . . . . ?
C49 C50 C51 C52 3(3) . . . . ?
C50 C49 C54 C53 1(4) . . . . ?
C27 C28 C29 C30 -3(3) . . . . ?
C36 C35 C34 O11 127.6(15) . . . . ?
C36 C35 C34 O12 -52(2) . . . . ?
C56 N3 C55 C50 -180(2) . . . . ?
C52 C53 C54 C49 -5(3) . . . . ?
C51 C52 C53 C54 10(4) . . . . ?
C53 C52 C51 C50 -9(4) . . . . ?
C54 C49 C50 C55 -176(2) . . . . ?
C54 C49 C50 C51 0(4) . . . . ?

loop_
_smtbx_masks_void_nr
_smtbx_masks_void_average_x
_smtbx_masks_void_average_y
_smtbx_masks_void_average_z
_smtbx_masks_void_volume
_smtbx_masks_void_count_electrons
_smtbx_masks_void_content
1 0.000 0.500 0.305 1164.8 10.1 ?
2 0.500 0.000 -0.481 1164.8 10.1 ?
